data_4109097
loop_
_publ_author_name
'Wei-Liang Duan'
'Hiroshi Iwamura'
'Ryo Shintani'
'Tamio Hayashi'

_publ_section_title
;
 Chiral Phosphine-Olefin Ligands in the Rhodium-Catalyzed Asymmetric
 1,4-Addition Reactions
;
_journal_name_full 'Journal of the American Chemical Society'
_journal_page_first 2130
_journal_page_last 2138
_journal_paper_doi 10.1021/ja0671013
_journal_volume 129
_journal_year 2007
_chemical_absolute_configuration 'CHOOSE rm ad rmad syn or unk'
_chemical_formula_moiety 'C78 H76 Cl6 O2 P3 Rh3 '
_chemical_formula_sum 'C78 H76 Cl6 O2 P3 Rh3'
_chemical_formula_weight 1659.81
_space_group_IT_number 19
_symmetry_cell_setting orthorhombic
_symmetry_Int_Tables_number 19
_symmetry_space_group_name_Hall 'P 2ac 2ab'
_symmetry_space_group_name_H-M 'P 21 21 21'
_audit_creation_date 2006-03-01
_audit_creation_method 'by CrystalStructure 3.6.0'
_cell_angle_alpha 90
_cell_angle_beta 90
_cell_angle_gamma 90
_cell_formula_units_Z 4
_cell_length_a 15.182(1)
_cell_length_b 19.779(2)
_cell_length_c 23.308(2)
_cell_measurement_temperature 296.1
_cell_volume 6999.0(10)
_computing_cell_refinement Unknown
_computing_data_collection Unknown
_computing_data_reduction CrystalStructure
_computing_publication_material 'CrystalStructure 3.6.0'
_computing_structure_refinement CRYSTALS
_computing_structure_solution SIR92
_diffrn_measured_fraction_theta_full 0.9438
_diffrn_measured_fraction_theta_max 0.9438
_diffrn_measurement_device_type CCD
_diffrn_measurement_method \w
_diffrn_radiation_type 'Mo K\a'
_diffrn_radiation_wavelength 0.7107
_diffrn_reflns_av_R_equivalents 0.026
_diffrn_reflns_limit_h_max 20
_diffrn_reflns_limit_h_min -17
_diffrn_reflns_limit_k_max 25
_diffrn_reflns_limit_k_min -25
_diffrn_reflns_limit_l_max 28
_diffrn_reflns_limit_l_min -29
_diffrn_reflns_number 44105
_diffrn_reflns_theta_full 28.29
_diffrn_reflns_theta_max 28.29
_exptl_absorpt_coefficient_mu 1.043
_exptl_absorpt_correction_type none
_exptl_crystal_colour none
_exptl_crystal_density_diffrn 1.575
_exptl_crystal_description none
_exptl_crystal_F_000 3368.00
_exptl_crystal_size_max 0.50
_exptl_crystal_size_mid 0.40
_exptl_crystal_size_min 0.30
_refine_diff_density_max 7.69
_refine_diff_density_min -4.51
_refine_ls_abs_structure_details 'Flack, H. D. (1983), Acta Cryst. A39, 876-881.'
_refine_ls_abs_structure_Flack -0.011(10)
_refine_ls_extinction_method none
_refine_ls_goodness_of_fit_ref 1.010
_refine_ls_hydrogen_treatment refall
_refine_ls_number_parameters 906
_refine_ls_number_reflns 41936
_refine_ls_R_factor_gt 0.0290
_refine_ls_shift/su_max 0.0000
_refine_ls_structure_factor_coef F
_refine_ls_weighting_details
;
    Chebychev polynomial with 3 parameters (Carruthers & Watkin, 1979)
    0.3977    0.5291    0.1773
;
_refine_ls_weighting_scheme calc
_refine_ls_wR_factor_ref 0.0360
_reflns_number_gt 41936
_reflns_number_total 44036
_reflns_threshold_expression F^2^>2.0\s(F^2^)
_cod_data_source_file ja0671013si20061011_030616.cif
_cod_data_source_block '_Template_texray.inf'
_cod_original_cell_volume 6999.1(11)
_cod_original_formula_sum 'C78 H76 Cl6 O2 P3 Rh3 '
_cod_database_code 4109097

loop_
_symmetry_equiv_pos_site_id
_symmetry_equiv_pos_as_xyz
1 +X,+Y,+Z
2 1/2+X,1/2-Y,-Z
3 -X,1/2+Y,1/2-Z
4 1/2-X,-Y,1/2+Z

loop_
_atom_site_label
_atom_site_type_symbol
_atom_site_fract_x
_atom_site_fract_y
_atom_site_fract_z
_atom_site_U_iso_or_equiv
_atom_site_adp_type
_atom_site_occupancy
_atom_site_symmetry_multiplicity
_atom_site_calc_flag
_atom_site_refinement_flags
Rh(1) Rh -0.651850(10) -0.063680(10) -0.695230(10) 0.01086(3) Uani 1.00 1 d .
Rh(2) Rh -0.595810(10) 0.020760(10) -0.599820(10) 0.01097(3) Uani 1.00 1 d .
Rh(3) Rh -0.739110(10) -0.073960(10) -0.585610(10) 0.01084(3) Uani 1.00 1 d .
Cl(1) Cl -0.46011(5) -0.09441(4) -0.98941(4) 0.0469(2) Uani 1.00 1 d .
Cl(2) Cl -0.33760(6) -0.02265(4) -0.91573(4) 0.0523(2) Uani 1.00 1 d .
Cl(3) Cl -0.53986(12) -0.28809(9) -1.25035(4) 0.1520(6) Uani 1.00 1 d .
Cl(4) Cl -0.46931(8) -0.30711(7) -1.13781(5) 0.0915(4) Uani 1.00 1 d .
Cl(5) Cl -0.28127(5) -0.19596(4) -1.05123(3) 0.0441(2) Uani 1.00 1 d .
Cl(6) Cl -0.28144(6) -0.16179(5) -1.17246(3) 0.0577(3) Uani 1.00 1 d .
P(1) P -0.57082(4) -0.13620(2) -0.73936(2) 0.01332(12) Uani 1.00 1 d .
P(2) P -0.48084(3) 0.02284(3) -0.54563(2) 0.01439(12) Uani 1.00 1 d .
P(3) P -0.74783(3) -0.16768(2) -0.53888(2) 0.01282(11) Uani 1.00 1 d .
O(1) O -0.61147(9) -0.08036(6) -0.61334(5) 0.0127(3) Uani 1.00 1 d .
O(2) O -0.71877(9) 0.00950(6) -0.64352(6) 0.0133(3) Uani 1.00 1 d .
C(1) C -0.3933(2) -0.0984(1) -0.92733(13) 0.0453(9) Uani 1.00 1 d .
C(2) C -0.4565(2) -0.3245(2) -1.2101(1) 0.0565(10) Uani 1.00 1 d .
C(3) C -0.3337(2) -0.1495(2) -1.10613(13) 0.0468(9) Uani 1.00 1 d .
C(11) C -0.67979(13) -0.02719(10) -0.77914(8) 0.0141(5) Uani 1.00 1 d .
C(12) C -0.7394(1) -0.07997(9) -0.76299(8) 0.0139(5) Uani 1.00 1 d .
C(13) C -0.7200(1) -0.13937(10) -0.80297(9) 0.0161(5) Uani 1.00 1 d .
C(14) C -0.7534(2) -0.11794(10) -0.86353(9) 0.0195(5) Uani 1.00 1 d .
C(15) C -0.6859(2) -0.06204(10) -0.88119(8) 0.0193(5) Uani 1.00 1 d .
C(16) C -0.6243(1) -0.05729(9) -0.82822(8) 0.0152(5) Uani 1.00 1 d .
C(17) C -0.6203(1) -0.13267(9) -0.81029(8) 0.0147(5) Uani 1.00 1 d .
C(21) C -0.6062(1) 0.12363(9) -0.57539(8) 0.0137(5) Uani 1.00 1 d .
C(22) C -0.5530(1) 0.11665(9) -0.62528(9) 0.0141(5) Uani 1.00 1 d .
C(23) C -0.4607(1) 0.13914(10) -0.60767(9) 0.0166(5) Uani 1.00 1 d .
C(24) C -0.4681(2) 0.21684(10) -0.59809(10) 0.0205(5) Uani 1.00 1 d .
C(25) C -0.5239(2) 0.22278(10) -0.54277(9) 0.0216(5) Uani 1.00 1 d .
C(26) C -0.5439(2) 0.14814(10) -0.52762(9) 0.0179(5) Uani 1.00 1 d .
C(27) C -0.4577(1) 0.11365(10) -0.54538(9) 0.0168(5) Uani 1.00 1 d .
C(31) C -0.87780(13) -0.06940(10) -0.57051(8) 0.0139(4) Uani 1.00 1 d .
C(32) C -0.82923(13) -0.03974(10) -0.52463(9) 0.0152(5) Uani 1.00 1 d .
C(33) C -0.8456(1) -0.08426(9) -0.47197(8) 0.0145(5) Uani 1.00 1 d .
C(34) C -0.9425(1) -0.07432(11) -0.45426(9) 0.0193(5) Uani 1.00 1 d .
C(35) C -0.9944(1) -0.10734(11) -0.50438(9) 0.0200(5) Uani 1.00 1 d .
C(36) C -0.9207(1) -0.13295(10) -0.54442(8) 0.0149(5) Uani 1.00 1 d .
C(37) C -0.8500(1) -0.15520(9) -0.50044(8) 0.0145(5) Uani 1.00 1 d .
C(101) C -0.6999(1) 0.04581(9) -0.77931(8) 0.0130(5) Uani 1.00 1 d .
C(102) C -0.6355(1) 0.09319(10) -0.79466(9) 0.0182(5) Uani 1.00 1 d .
C(103) C -0.6535(2) 0.16170(10) -0.79575(9) 0.0219(5) Uani 1.00 1 d .
C(104) C -0.7362(2) 0.18520(10) -0.78107(9) 0.0221(5) Uani 1.00 1 d .
C(105) C -0.8008(2) 0.13979(10) -0.76544(9) 0.0199(5) Uani 1.00 1 d .
C(106) C -0.78325(13) 0.07043(10) -0.76437(8) 0.0152(5) Uani 1.00 1 d .
C(107) C -0.4542(1) -0.11704(10) -0.75016(9) 0.0166(5) Uani 1.00 1 d .
C(108) C -0.4228(2) -0.05250(11) -0.73560(10) 0.0255(6) Uani 1.00 1 d .
C(109) C -0.3362(2) -0.03562(12) -0.74510(13) 0.0346(7) Uani 1.00 1 d .
C(110) C -0.2792(2) -0.08231(13) -0.76966(12) 0.0342(7) Uani 1.00 1 d .
C(111) C -0.3089(2) -0.14614(12) -0.78404(11) 0.0288(6) Uani 1.00 1 d .
C(112) C -0.3964(2) -0.16352(11) -0.77398(9) 0.0223(5) Uani 1.00 1 d .
C(113) C -0.5724(1) -0.22399(10) -0.71629(9) 0.0154(5) Uani 1.00 1 d .
C(114) C -0.5618(2) -0.23531(11) -0.65725(9) 0.0197(5) Uani 1.00 1 d .
C(115) C -0.5654(2) -0.30064(11) -0.63580(9) 0.0226(6) Uani 1.00 1 d .
C(116) C -0.5801(2) -0.35455(11) -0.67217(10) 0.0219(5) Uani 1.00 1 d .
C(117) C -0.5912(2) -0.34360(10) -0.73017(10) 0.0227(5) Uani 1.00 1 d .
C(118) C -0.5874(2) -0.27855(10) -0.75213(9) 0.0187(5) Uani 1.00 1 d .
C(201) C -0.6981(1) 0.14938(9) -0.57437(8) 0.0153(5) Uani 1.00 1 d .
C(202) C -0.7367(2) 0.17958(11) -0.62264(9) 0.0214(5) Uani 1.00 1 d .
C(203) C -0.8194(2) 0.20712(12) -0.61986(10) 0.0276(6) Uani 1.00 1 d .
C(204) C -0.8674(2) 0.20556(13) -0.56980(10) 0.0310(7) Uani 1.00 1 d .
C(205) C -0.8305(2) 0.17458(11) -0.52098(10) 0.0245(6) Uani 1.00 1 d .
C(206) C -0.7478(2) 0.14703(10) -0.52411(9) 0.0192(5) Uani 1.00 1 d .
C(207) C -0.4965(2) 0.00387(10) -0.46968(8) 0.0165(5) Uani 1.00 1 d .
C(208) C -0.5773(1) -0.02091(10) -0.45132(9) 0.0185(5) Uani 1.00 1 d .
C(209) C -0.5925(2) -0.03349(10) -0.39322(9) 0.0223(5) Uani 1.00 1 d .
C(210) C -0.5260(2) -0.01990(12) -0.35330(9) 0.0269(6) Uani 1.00 1 d .
C(211) C -0.4471(2) 0.00631(12) -0.37126(10) 0.0284(6) Uani 1.00 1 d .
C(212) C -0.4310(2) 0.01740(12) -0.42944(9) 0.0238(5) Uani 1.00 1 d .
C(213) C -0.3817(1) -0.02293(11) -0.56532(9) 0.0190(5) Uani 1.00 1 d .
C(214) C -0.2968(2) 0.00003(12) -0.55445(11) 0.0296(6) Uani 1.00 1 d .
C(215) C -0.2242(2) -0.03794(13) -0.57098(12) 0.0358(7) Uani 1.00 1 d .
C(216) C -0.2358(2) -0.09976(12) -0.59779(11) 0.0320(6) Uani 1.00 1 d .
C(217) C -0.3197(2) -0.12286(12) -0.60892(11) 0.0305(6) Uani 1.00 1 d .
C(218) C -0.3920(2) -0.08496(11) -0.59313(9) 0.0243(6) Uani 1.00 1 d .
C(301) C -0.9273(1) -0.03263(11) -0.61527(9) 0.0196(5) Uani 1.00 1 d .
C(302) C -0.9225(2) 0.03848(11) -0.62032(10) 0.0236(6) Uani 1.00 1 d .
C(303) C -0.9715(2) 0.0722(1) -0.66138(10) 0.0319(7) Uani 1.00 1 d .
C(304) C -1.0266(2) 0.0381(2) -0.69780(11) 0.0378(7) Uani 1.00 1 d .
C(305) C -1.0320(2) -0.0307(2) -0.69379(11) 0.0387(7) Uani 1.00 1 d .
C(306) C -0.9819(2) -0.0660(1) -0.65343(10) 0.0295(6) Uani 1.00 1 d .
C(307) C -0.7646(1) -0.24516(9) -0.57982(9) 0.0168(5) Uani 1.00 1 d .
C(308) C -0.7830(2) -0.23985(11) -0.63830(9) 0.0194(5) Uani 1.00 1 d .
C(309) C -0.8021(2) -0.29811(12) -0.66996(11) 0.0286(6) Uani 1.00 1 d .
C(310) C -0.8033(2) -0.36068(12) -0.64317(12) 0.0322(7) Uani 1.00 1 d .
C(311) C -0.7851(2) -0.36600(11) -0.58547(12) 0.0293(6) Uani 1.00 1 d .
C(312) C -0.7650(2) -0.30836(10) -0.55376(10) 0.0226(5) Uani 1.00 1 d .
C(313) C -0.6623(1) -0.18854(9) -0.48716(9) 0.0159(5) Uani 1.00 1 d .
C(314) C -0.6795(2) -0.21338(11) -0.43233(9) 0.0222(6) Uani 1.00 1 d .
C(315) C -0.6104(2) -0.22531(11) -0.39486(10) 0.0269(6) Uani 1.00 1 d .
C(316) C -0.5245(2) -0.21208(11) -0.41150(10) 0.0257(6) Uani 1.00 1 d .
C(317) C -0.5070(2) -0.18738(11) -0.46561(10) 0.0249(6) Uani 1.00 1 d .
C(318) C -0.5759(2) -0.17510(10) -0.50344(9) 0.0205(5) Uani 1.00 1 d .
H(1) H -0.4300 -0.1074 -0.8952 0.055 Uiso 1.00 1 c R
H(2) H -0.3519 -0.1341 -0.9317 0.055 Uiso 1.00 1 c R
H(3) H -0.4587 -0.3721 -1.2155 0.068 Uiso 1.00 1 c R
H(4) H -0.4008 -0.3079 -1.2222 0.068 Uiso 1.00 1 c R
H(5) H -0.3933 -0.1637 -1.1090 0.056 Uiso 1.00 1 c R
H(6) H -0.3316 -0.1029 -1.0967 0.056 Uiso 1.00 1 c R
H(7) H -0.7993 -0.0679 -0.7572 0.017 Uiso 1.00 1 c R
H(8) H -0.7398 -0.1822 -0.7899 0.019 Uiso 1.00 1 c R
H(9) H -0.8115 -0.1002 -0.8619 0.023 Uiso 1.00 1 c R
H(10) H -0.7519 -0.1549 -0.8896 0.023 Uiso 1.00 1 c R
H(11) H -0.6544 -0.0750 -0.9146 0.023 Uiso 1.00 1 c R
H(12) H -0.7148 -0.0201 -0.8879 0.023 Uiso 1.00 1 c R
H(13) H -0.5691 -0.0362 -0.8349 0.018 Uiso 1.00 1 c R
H(14) H -0.5949 -0.1623 -0.8378 0.017 Uiso 1.00 1 c R
H(15) H -0.5779 0.0780 -0.8041 0.022 Uiso 1.00 1 c R
H(16) H -0.6091 0.1930 -0.8067 0.026 Uiso 1.00 1 c R
H(17) H -0.7484 0.2323 -0.7820 0.026 Uiso 1.00 1 c R
H(18) H -0.8575 0.1558 -0.7548 0.024 Uiso 1.00 1 c R
H(19) H -0.8284 0.0395 -0.7540 0.018 Uiso 1.00 1 c R
H(20) H -0.4623 -0.0203 -0.7198 0.031 Uiso 1.00 1 c R
H(21) H -0.3155 0.0078 -0.7341 0.042 Uiso 1.00 1 c R
H(22) H -0.2193 -0.0708 -0.7762 0.041 Uiso 1.00 1 c R
H(23) H -0.2710 -0.1779 -0.8020 0.035 Uiso 1.00 1 c R
H(24) H -0.4168 -0.2078 -0.7824 0.027 Uiso 1.00 1 c R
H(25) H -0.5506 -0.1984 -0.6322 0.024 Uiso 1.00 1 c R
H(26) H -0.5587 -0.3085 -0.5958 0.027 Uiso 1.00 1 c R
H(27) H -0.5842 -0.3992 -0.6573 0.026 Uiso 1.00 1 c R
H(28) H -0.5994 -0.3810 -0.7552 0.027 Uiso 1.00 1 c R
H(29) H -0.5956 -0.2713 -0.7921 0.023 Uiso 1.00 1 c R
H(30) H -0.5756 0.1342 -0.6602 0.017 Uiso 1.00 1 c R
H(31) H -0.4138 0.1244 -0.6316 0.020 Uiso 1.00 1 c R
H(32) H -0.4964 0.2381 -0.6297 0.025 Uiso 1.00 1 c R
H(33) H -0.4116 0.2364 -0.5926 0.024 Uiso 1.00 1 c R
H(34) H -0.5767 0.2471 -0.5500 0.025 Uiso 1.00 1 c R
H(35) H -0.4920 0.2443 -0.5129 0.026 Uiso 1.00 1 c R
H(36) H -0.5631 0.1398 -0.4895 0.021 Uiso 1.00 1 c R
H(37) H -0.4074 0.1270 -0.5240 0.020 Uiso 1.00 1 c R
H(38) H -0.7049 0.1809 -0.6577 0.026 Uiso 1.00 1 c R
H(39) H -0.8442 0.2281 -0.6528 0.033 Uiso 1.00 1 c R
H(40) H -0.9246 0.2248 -0.5676 0.037 Uiso 1.00 1 c R
H(41) H -0.8621 0.1725 -0.4858 0.029 Uiso 1.00 1 c R
H(42) H -0.7235 0.1258 -0.4912 0.023 Uiso 1.00 1 c R
H(43) H -0.6219 -0.0299 -0.4789 0.022 Uiso 1.00 1 c R
H(44) H -0.6478 -0.0503 -0.3805 0.027 Uiso 1.00 1 c R
H(45) H -0.5347 -0.0296 -0.3138 0.032 Uiso 1.00 1 c R
H(46) H -0.4036 0.0179 -0.3437 0.034 Uiso 1.00 1 c R
H(47) H -0.3751 0.0335 -0.4418 0.029 Uiso 1.00 1 c R
H(48) H -0.2883 0.0419 -0.5353 0.036 Uiso 1.00 1 c R
H(49) H -0.1665 -0.0212 -0.5642 0.043 Uiso 1.00 1 c R
H(50) H -0.1864 -0.1265 -0.6083 0.039 Uiso 1.00 1 c R
H(51) H -0.3281 -0.1649 -0.6279 0.037 Uiso 1.00 1 c R
H(52) H -0.4495 -0.1014 -0.6010 0.029 Uiso 1.00 1 c R
H(53) H -0.8344 0.0078 -0.5197 0.018 Uiso 1.00 1 c R
H(54) H -0.8036 -0.0795 -0.4420 0.017 Uiso 1.00 1 c R
H(55) H -0.9550 -0.0968 -0.4192 0.023 Uiso 1.00 1 c R
H(56) H -0.9564 -0.0277 -0.4506 0.023 Uiso 1.00 1 c R
H(57) H -1.0297 -0.0747 -0.5235 0.024 Uiso 1.00 1 c R
H(58) H -1.0306 -0.1434 -0.4913 0.024 Uiso 1.00 1 c R
H(59) H -0.9380 -0.1664 -0.5714 0.018 Uiso 1.00 1 c R
H(60) H -0.8667 -0.1912 -0.4758 0.017 Uiso 1.00 1 c R
H(61) H -0.8857 0.0631 -0.5949 0.029 Uiso 1.00 1 c R
H(62) H -0.9658 0.1198 -0.6653 0.038 Uiso 1.00 1 c R
H(63) H -1.0618 0.0621 -0.7246 0.045 Uiso 1.00 1 c R
H(64) H -1.0697 -0.0547 -0.7192 0.047 Uiso 1.00 1 c R
H(65) H -0.9848 -0.1139 -0.6521 0.035 Uiso 1.00 1 c R
H(66) H -0.7834 -0.1966 -0.6560 0.024 Uiso 1.00 1 c R
H(67) H -0.8138 -0.2948 -0.7099 0.034 Uiso 1.00 1 c R
H(68) H -0.8164 -0.4002 -0.6646 0.038 Uiso 1.00 1 c R
H(69) H -0.7865 -0.4090 -0.5674 0.035 Uiso 1.00 1 c R
H(70) H -0.7514 -0.3117 -0.5141 0.027 Uiso 1.00 1 c R
H(71) H -0.7385 -0.2215 -0.4206 0.026 Uiso 1.00 1 c R
H(72) H -0.6216 -0.2430 -0.3577 0.032 Uiso 1.00 1 c R
H(73) H -0.4775 -0.2196 -0.3854 0.031 Uiso 1.00 1 c R
H(74) H -0.4479 -0.1790 -0.4769 0.030 Uiso 1.00 1 c R
H(75) H -0.5641 -0.1573 -0.5405 0.025 Uiso 1.00 1 c R
H(76) H -0.5706 -0.1142 -0.6020 0.018 Uiso 1.00 1 c R

loop_
_atom_site_aniso_label
_atom_site_aniso_U_11
_atom_site_aniso_U_22
_atom_site_aniso_U_33
_atom_site_aniso_U_12
_atom_site_aniso_U_13
_atom_site_aniso_U_23
Rh(1) 0.01230(7) 0.01039(6) 0.00990(7) 0.00046(6) 0.00048(5) -0.00001(6)
Rh(2) 0.01141(7) 0.01110(6) 0.01040(7) -0.00011(6) -0.00032(5) 0.00023(6)
Rh(3) 0.01113(7) 0.01085(6) 0.01055(7) -0.00024(5) 0.00017(5) 0.00100(5)
Cl(1) 0.0417(4) 0.0352(3) 0.0640(5) 0.0063(3) -0.0069(4) -0.0149(3)
Cl(2) 0.0560(5) 0.0469(4) 0.0539(4) -0.0107(4) -0.0060(4) -0.0054(4)
Cl(3) 0.205(2) 0.211(2) 0.0395(5) 0.182(2) -0.0246(7) -0.0224(7)
Cl(4) 0.0896(8) 0.1219(9) 0.0629(6) 0.0652(8) -0.0151(5) -0.0236(6)
Cl(5) 0.0388(4) 0.0463(4) 0.0471(4) 0.0093(3) 0.0014(3) 0.0041(3)
Cl(6) 0.0563(5) 0.0778(6) 0.0390(4) 0.0209(5) -0.0009(4) -0.0119(4)
P(1) 0.0166(3) 0.0114(2) 0.0119(2) 0.0013(2) 0.0012(2) 0.0007(2)
P(2) 0.0137(3) 0.0152(2) 0.0143(2) -0.0005(2) -0.0017(2) 0.0015(2)
P(3) 0.0134(3) 0.0123(2) 0.0128(2) 0.0000(2) -0.0002(2) 0.0005(2)
O(1) 0.0117(7) 0.0123(6) 0.0142(7) 0.0015(5) 0.0004(5) -0.0000(5)
O(2) 0.0145(7) 0.0139(6) 0.0116(6) 0.0010(5) 0.0006(5) -0.0021(5)
C(1) 0.053(2) 0.0346(13) 0.048(2) -0.003(1) -0.005(2) 0.0044(13)
C(2) 0.055(2) 0.062(2) 0.053(2) 0.033(2) 0.012(2) -0.000(2)
C(3) 0.049(2) 0.053(2) 0.038(2) 0.016(2) -0.009(1) -0.008(1)
C(11) 0.0152(10) 0.0147(9) 0.0124(9) -0.0015(8) 0.0005(7) 0.0003(8)
C(12) 0.0156(10) 0.0135(8) 0.0126(9) 0.0013(8) -0.0024(7) 0.0012(7)
C(13) 0.0192(11) 0.0148(8) 0.0142(9) -0.0016(8) 0.0011(8) -0.0008(8)
C(14) 0.0269(12) 0.0154(9) 0.0164(10) -0.0027(9) -0.0061(9) -0.0023(8)
C(15) 0.0297(12) 0.0174(9) 0.0108(9) 0.0023(9) -0.0014(8) 0.0015(8)
C(16) 0.0196(10) 0.0129(9) 0.0132(9) 0.0019(8) 0.0012(7) 0.0020(7)
C(17) 0.0204(11) 0.0125(8) 0.0112(9) 0.0016(8) 0.0020(8) 0.0026(7)
C(21) 0.0177(10) 0.0094(8) 0.0140(9) -0.0011(7) -0.0017(8) 0.0022(7)
C(22) 0.0176(11) 0.0109(8) 0.0138(9) -0.0017(8) -0.0005(8) 0.0029(7)
C(23) 0.0154(10) 0.0160(9) 0.0183(10) -0.0005(8) -0.0007(8) 0.0037(8)
C(24) 0.0222(11) 0.0159(9) 0.0233(11) -0.0068(8) -0.0025(9) 0.0065(9)
C(25) 0.0275(13) 0.0164(9) 0.0209(11) -0.0048(9) -0.0043(9) -0.0015(9)
C(26) 0.0221(11) 0.0147(9) 0.0168(10) -0.0015(8) -0.0004(8) 0.0005(8)
C(27) 0.0169(11) 0.0165(9) 0.0171(10) -0.0037(8) -0.0031(8) 0.0027(8)
C(31) 0.0119(9) 0.0149(8) 0.0150(9) -0.0005(8) 0.0027(7) 0.0028(8)
C(32) 0.0149(11) 0.0138(9) 0.0170(10) 0.0013(7) 0.0025(8) 0.0021(8)
C(33) 0.0167(10) 0.0163(9) 0.0105(9) -0.0006(8) 0.0008(7) 0.0002(7)
C(34) 0.0203(11) 0.0217(10) 0.0160(10) 0.0005(9) 0.0042(8) 0.0006(9)
C(35) 0.0130(10) 0.0270(11) 0.0200(11) 0.0007(9) 0.0046(8) 0.0047(9)
C(36) 0.0141(10) 0.0173(9) 0.0132(9) -0.0007(8) -0.0008(8) 0.0001(8)
C(37) 0.0160(10) 0.0132(8) 0.0145(9) -0.0010(8) 0.0012(8) 0.0007(7)
C(101) 0.0165(10) 0.0131(8) 0.0092(9) 0.0002(7) -0.0002(7) -0.0007(7)
C(102) 0.0178(11) 0.0172(9) 0.0195(10) 0.0000(8) 0.0030(8) -0.0012(8)
C(103) 0.0264(12) 0.0151(9) 0.0240(11) -0.0044(9) 0.0005(9) 0.0028(8)
C(104) 0.0325(13) 0.0145(9) 0.0195(10) 0.0024(9) -0.0036(10) -0.0001(8)
C(105) 0.0246(12) 0.0173(9) 0.0179(10) 0.0074(9) 0.0007(9) 0.0006(8)
C(106) 0.0160(10) 0.0140(9) 0.0154(9) 0.0013(8) -0.0021(7) 0.0004(8)
C(107) 0.0152(10) 0.0172(9) 0.0175(10) 0.0019(8) 0.0005(8) 0.0053(8)
C(108) 0.0215(12) 0.0210(10) 0.0340(13) 0.0001(9) 0.0035(10) -0.0014(9)
C(109) 0.028(1) 0.0238(11) 0.053(2) -0.0062(10) 0.0025(12) 0.0057(11)
C(110) 0.0165(12) 0.0373(13) 0.049(2) -0.0016(10) 0.0070(10) 0.0176(12)
C(111) 0.0236(13) 0.0302(12) 0.0326(13) 0.0084(10) 0.0085(10) 0.0071(10)
C(112) 0.0178(11) 0.0228(10) 0.0261(11) 0.0017(9) 0.0043(9) 0.0009(9)
C(113) 0.0143(10) 0.0152(9) 0.0166(10) 0.0032(8) 0.0019(8) 0.0013(8)
C(114) 0.0211(12) 0.0210(10) 0.0168(10) 0.0060(9) 0.0006(8) 0.0013(8)
C(115) 0.0213(12) 0.0280(11) 0.0186(11) 0.0077(9) 0.0035(8) 0.0077(9)
C(116) 0.0171(11) 0.0181(9) 0.0304(12) 0.0026(8) 0.0027(9) 0.0108(9)
C(117) 0.0249(12) 0.0143(9) 0.0289(12) 0.0004(9) 0.0007(10) -0.0012(9)
C(118) 0.0203(11) 0.0182(9) 0.0175(10) 0.0015(9) 0.0010(9) 0.0035(8)
C(201) 0.0190(11) 0.0113(8) 0.0155(10) 0.0002(8) 0.0005(8) -0.0031(8)
C(202) 0.0246(12) 0.0231(10) 0.0167(10) 0.0039(9) 0.0028(9) 0.0029(8)
C(203) 0.0272(13) 0.0324(12) 0.0233(11) 0.0114(10) 0.0010(10) 0.0077(10)
C(204) 0.028(1) 0.0353(12) 0.0293(13) 0.0149(11) 0.0041(10) 0.0014(11)
C(205) 0.029(1) 0.0269(11) 0.0176(11) 0.0062(10) 0.0053(9) 0.0001(9)
C(206) 0.0226(12) 0.0188(9) 0.0162(10) 0.0005(9) -0.0007(9) -0.0010(8)
C(207) 0.0215(11) 0.0144(9) 0.0136(9) 0.0028(8) -0.0018(8) 0.0016(7)
C(208) 0.0193(11) 0.0194(9) 0.0167(9) -0.0004(9) -0.0033(8) -0.0022(9)
C(209) 0.0214(11) 0.0258(11) 0.0198(10) 0.0018(9) 0.0013(9) 0.0044(9)
C(210) 0.037(1) 0.0292(11) 0.0149(10) 0.0075(11) 0.0032(9) 0.0021(10)
C(211) 0.032(1) 0.0351(13) 0.0180(11) 0.0026(11) -0.0107(9) -0.0011(10)
C(212) 0.0203(11) 0.0305(11) 0.0207(11) -0.0023(10) -0.0034(8) 0.0015(10)
C(213) 0.0167(10) 0.0236(10) 0.0169(10) 0.0033(9) -0.0015(8) 0.0047(9)
C(214) 0.0207(12) 0.0293(12) 0.039(1) 0.0016(10) -0.0046(10) -0.0010(10)
C(215) 0.0199(13) 0.0353(13) 0.052(2) 0.0047(10) -0.0029(11) 0.0049(12)
C(216) 0.0227(12) 0.0367(12) 0.037(1) 0.0140(10) 0.0046(11) 0.0061(11)
C(217) 0.031(1) 0.0297(12) 0.0309(13) 0.0056(10) 0.0053(10) -0.0010(10)
C(218) 0.0220(12) 0.0273(11) 0.0236(11) 0.0012(9) -0.0003(9) 0.0024(9)
C(301) 0.0161(11) 0.0282(11) 0.0146(10) 0.0021(9) 0.0031(8) 0.0042(8)
C(302) 0.0197(12) 0.0277(11) 0.0233(11) 0.0049(9) 0.0051(9) 0.0062(9)
C(303) 0.0250(13) 0.043(1) 0.0281(12) 0.0147(12) 0.0115(10) 0.0156(12)
C(304) 0.029(1) 0.060(2) 0.0244(12) 0.0191(12) 0.0029(11) 0.0197(12)
C(305) 0.0233(13) 0.071(2) 0.0223(12) -0.0013(13) -0.0076(10) 0.0067(13)
C(306) 0.0249(12) 0.0410(13) 0.0225(11) -0.0007(11) -0.0058(9) 0.0066(11)
C(307) 0.0153(10) 0.0145(8) 0.0205(10) -0.0032(8) 0.0050(8) -0.0034(8)
C(308) 0.0174(11) 0.0204(10) 0.0205(11) 0.0000(8) 0.0018(8) -0.0029(8)
C(309) 0.0221(12) 0.0354(12) 0.0282(13) -0.0051(10) 0.0020(10) -0.0125(10)
C(310) 0.028(1) 0.0266(12) 0.042(2) -0.0067(10) 0.0067(11) -0.0183(11)
C(311) 0.0298(13) 0.0150(9) 0.043(2) -0.0053(9) 0.0124(11) 0.0007(10)
C(312) 0.0233(12) 0.0205(10) 0.0240(11) 0.0019(9) 0.0049(9) -0.0011(8)
C(313) 0.0198(11) 0.0123(8) 0.0155(9) 0.0029(8) -0.0041(8) 0.0013(7)
C(314) 0.0227(12) 0.0240(10) 0.0199(11) 0.0017(9) -0.0008(9) 0.0026(9)
C(315) 0.036(1) 0.0279(11) 0.0171(10) 0.0088(10) -0.0023(10) 0.0023(9)
C(316) 0.0310(13) 0.0227(10) 0.0234(12) 0.0097(9) -0.0095(10) -0.0046(9)
C(317) 0.0176(11) 0.0243(11) 0.0327(13) 0.0052(9) -0.0040(10) -0.0054(10)
C(318) 0.0209(11) 0.0208(10) 0.0198(11) 0.0050(9) -0.0013(8) 0.0003(8)

loop_
_atom_type_symbol
_atom_type_description
_atom_type_scat_dispersion_real
_atom_type_scat_dispersion_imag
_atom_type_scat_source
C C 0.003 0.002
;
International Tables for Crystallography
(1992, Vol. C, Tables 4.2.6.8 and 6.1.1.4)
;
O O 0.011 0.006
;
International Tables for Crystallography
(1992, Vol. C, Tables 4.2.6.8 and 6.1.1.4)
;
P P 0.102 0.094
;
International Tables for Crystallography
(1992, Vol. C, Tables 4.2.6.8 and 6.1.1.4)
;
Rh Rh -1.118 0.919
;
International Tables for Crystallography
(1992, Vol. C, Tables 4.2.6.8 and 6.1.1.4)
;
Cl Cl 0.148 0.159
;
International Tables for Crystallography
(1992, Vol. C, Tables 4.2.6.8 and 6.1.1.4)
;
H H 0.000 0.000
;
International Tables for Crystallography
(1992, Vol. C, Table 6.1.1.4)
;

loop_
_geom_angle_atom_site_label_1
_geom_angle_atom_site_label_2
_geom_angle_atom_site_label_3
_geom_angle
Rh(1) Rh(2) Rh(3) 59.680(7)
Rh(3) Rh(1) Rh(2) 59.845(7)
P(1) Rh(1) Rh(2) 125.53(2)
Rh(1) Rh(2) O(1) 44.30(3)
O(1) Rh(1) Rh(2) 44.49(3)
Rh(1) Rh(2) O(2) 47.20(4)
O(2) Rh(1) Rh(2) 47.14(4)
C(11) Rh(1) Rh(2) 124.50(5)
C(12) Rh(1) Rh(2) 148.51(5)
Rh(1) Rh(2) P(2) 134.11(2)
Rh(1) Rh(2) C(21) 137.33(5)
Rh(1) Rh(2) C(22) 113.26(6)
Rh(1) Rh(3) Rh(2) 60.475(7)
P(1) Rh(1) Rh(3) 129.71(2)
Rh(1) Rh(3) O(1) 44.76(3)
O(1) Rh(1) Rh(3) 45.18(4)
Rh(1) Rh(3) O(2) 47.58(4)
O(2) Rh(1) Rh(3) 48.01(4)
C(11) Rh(1) Rh(3) 138.29(5)
C(12) Rh(1) Rh(3) 111.51(6)
Rh(1) Rh(3) P(3) 122.46(1)
Rh(1) Rh(3) C(31) 126.54(5)
Rh(1) Rh(3) C(32) 151.86(6)
O(1) Rh(1) P(1) 99.69(4)
O(2) Rh(1) P(1) 172.58(4)
C(11) Rh(1) P(1) 84.30(5)
C(12) Rh(1) P(1) 84.23(6)
Rh(1) P(1) C(17) 99.95(7)
Rh(1) P(1) C(107) 118.78(7)
Rh(1) P(1) C(113) 119.20(7)
Rh(1) O(1) Rh(2) 91.21(5)
Rh(1) O(1) Rh(3) 90.05(5)
O(2) Rh(1) O(1) 73.98(5)
C(11) Rh(1) O(1) 168.21(6)
C(12) Rh(1) O(1) 151.30(6)
Rh(1) O(2) Rh(2) 85.66(5)
Rh(1) O(2) Rh(3) 84.42(4)
C(11) Rh(1) O(2) 101.17(6)
C(12) Rh(1) O(2) 103.19(7)
Rh(1) C(11) C(12) 68.7(1)
C(12) Rh(1) C(11) 39.69(7)
Rh(1) C(11) C(16) 116.3(1)
Rh(1) C(11) C(101) 112.1(1)
Rh(1) C(12) C(11) 71.6(1)
Rh(1) C(12) C(13) 117.2(1)
Rh(2) Rh(3) O(1) 44.86(3)
O(1) Rh(2) Rh(3) 45.09(4)
Rh(2) Rh(3) O(2) 47.44(4)
O(2) Rh(2) Rh(3) 47.92(3)
P(2) Rh(2) Rh(3) 123.71(2)
C(21) Rh(2) Rh(3) 122.40(6)
C(22) Rh(2) Rh(3) 148.73(6)
Rh(2) Rh(3) P(3) 131.46(1)
Rh(2) Rh(3) C(31) 137.17(5)
Rh(2) Rh(3) C(32) 111.19(6)
O(1) Rh(2) P(2) 101.76(4)
O(2) Rh(2) P(2) 171.25(4)
C(21) Rh(2) P(2) 83.35(6)
C(22) Rh(2) P(2) 84.09(6)
Rh(2) P(2) C(27) 100.14(7)
Rh(2) P(2) C(207) 117.31(7)
Rh(2) P(2) C(213) 120.91(7)
Rh(2) O(1) Rh(3) 90.05(5)
O(2) Rh(2) O(1) 73.88(5)
C(21) Rh(2) O(1) 167.17(7)
C(22) Rh(2) O(1) 151.91(7)
Rh(2) O(2) Rh(3) 84.63(5)
C(21) Rh(2) O(2) 99.40(7)
C(22) Rh(2) O(2) 103.35(7)
Rh(2) C(21) C(22) 69.2(1)
C(22) Rh(2) C(21) 39.50(8)
Rh(2) C(21) C(26) 116.8(1)
Rh(2) C(21) C(201) 113.8(1)
Rh(2) C(22) C(21) 71.3(1)
Rh(2) C(22) C(23) 118.3(1)
O(1) Rh(3) P(3) 99.48(4)
O(2) Rh(3) P(3) 170.03(4)
C(31) Rh(3) P(3) 83.83(5)
C(32) Rh(3) P(3) 83.94(6)
Rh(3) P(3) C(37) 100.71(6)
Rh(3) P(3) C(307) 117.86(7)
Rh(3) P(3) C(313) 119.10(6)
O(2) Rh(3) O(1) 73.37(5)
C(31) Rh(3) O(1) 170.99(6)
C(32) Rh(3) O(1) 148.91(7)
C(31) Rh(3) O(2) 102.24(6)
C(32) Rh(3) O(2) 105.80(7)
Rh(3) C(31) C(32) 68.4(1)
C(32) Rh(3) C(31) 39.43(8)
Rh(3) C(31) C(36) 116.5(1)
Rh(3) C(31) C(301) 114.0(1)
Rh(3) C(32) C(31) 72.2(1)
Rh(3) C(32) C(33) 117.8(1)
Cl(1) C(1) Cl(2) 111.5(2)
Cl(3) C(2) Cl(4) 111.3(2)
Cl(5) C(3) Cl(6) 111.3(2)
P(1) C(17) C(13) 107.7(1)
P(1) C(17) C(16) 107.4(1)
C(107) P(1) C(17) 105.5(1)
C(113) P(1) C(17) 107.48(9)
C(113) P(1) C(107) 104.6(1)
P(1) C(107) C(108) 119.0(2)
P(1) C(107) C(112) 122.1(2)
P(1) C(113) C(114) 116.2(2)
P(1) C(113) C(118) 124.6(2)
P(2) C(27) C(23) 108.3(1)
P(2) C(27) C(26) 105.9(1)
C(207) P(2) C(27) 102.93(9)
C(213) P(2) C(27) 109.3(1)
P(2) C(207) C(208) 119.1(2)
C(213) P(2) C(207) 104.5(1)
P(2) C(207) C(212) 121.3(2)
P(2) C(213) C(214) 124.0(2)
P(2) C(213) C(218) 117.6(2)
P(3) C(37) C(33) 107.4(1)
P(3) C(37) C(36) 107.8(1)
C(307) P(3) C(37) 104.73(9)
C(313) P(3) C(37) 108.35(9)
P(3) C(307) C(308) 118.4(1)
C(313) P(3) C(307) 104.83(9)
P(3) C(307) C(312) 121.9(2)
P(3) C(313) C(314) 123.6(2)
P(3) C(313) C(318) 116.7(2)
C(11) C(12) C(13) 106.2(2)
C(16) C(11) C(12) 105.0(2)
C(101) C(11) C(12) 125.7(2)
C(11) C(16) C(17) 101.1(1)
C(101) C(11) C(16) 119.3(2)
C(11) C(16) C(15) 106.5(2)
C(11) C(101) C(106) 121.8(2)
C(11) C(101) C(102) 120.7(2)
C(12) C(13) C(17) 101.1(2)
C(12) C(13) C(14) 106.3(2)
C(17) C(13) C(14) 101.4(2)
C(13) C(14) C(15) 102.6(2)
C(13) C(17) C(16) 94.3(2)
C(14) C(15) C(16) 103.2(2)
C(15) C(16) C(17) 100.4(1)
C(21) C(22) C(23) 105.9(2)
C(26) C(21) C(22) 105.8(2)
C(201) C(21) C(22) 125.4(2)
C(21) C(26) C(27) 100.9(2)
C(201) C(21) C(26) 117.2(2)
C(21) C(26) C(25) 104.8(2)
C(21) C(201) C(202) 121.7(2)
C(21) C(201) C(206) 120.7(2)
C(22) C(23) C(27) 100.7(2)
C(22) C(23) C(24) 105.0(2)
C(27) C(23) C(24) 101.0(2)
C(23) C(24) C(25) 103.5(2)
C(23) C(27) C(26) 94.8(2)
C(24) C(25) C(26) 103.0(2)
C(25) C(26) C(27) 101.3(2)
C(31) C(32) C(33) 106.3(2)
C(36) C(31) C(32) 105.0(2)
C(301) C(31) C(32) 126.2(2)
C(31) C(36) C(37) 101.6(2)
C(301) C(31) C(36) 117.7(2)
C(31) C(36) C(35) 106.1(2)
C(31) C(301) C(302) 121.5(2)
C(31) C(301) C(306) 121.6(2)
C(32) C(33) C(37) 100.6(1)
C(32) C(33) C(34) 107.2(2)
C(37) C(33) C(34) 100.9(2)
C(33) C(34) C(35) 103.2(2)
C(33) C(37) C(36) 93.2(1)
C(34) C(35) C(36) 103.0(2)
C(35) C(36) C(37) 101.3(2)
C(106) C(101) C(102) 117.5(2)
C(101) C(102) C(103) 121.5(2)
C(101) C(106) C(105) 120.6(2)
C(102) C(103) C(104) 120.3(2)
C(103) C(104) C(105) 119.5(2)
C(104) C(105) C(106) 120.6(2)
C(112) C(107) C(108) 118.9(2)
C(107) C(108) C(109) 120.5(2)
C(107) C(112) C(111) 120.5(2)
C(108) C(109) C(110) 120.1(2)
C(109) C(110) C(111) 120.2(2)
C(110) C(111) C(112) 119.8(2)
C(118) C(113) C(114) 119.1(2)
C(113) C(114) C(115) 119.8(2)
C(113) C(118) C(117) 120.5(2)
C(114) C(115) C(116) 120.3(2)
C(115) C(116) C(117) 120.0(2)
C(116) C(117) C(118) 120.2(2)
C(206) C(201) C(202) 117.5(2)
C(201) C(202) C(203) 121.0(2)
C(201) C(206) C(205) 121.8(2)
C(202) C(203) C(204) 121.1(2)
C(203) C(204) C(205) 119.0(2)
C(204) C(205) C(206) 119.6(2)
C(212) C(207) C(208) 119.4(2)
C(207) C(208) C(209) 120.5(2)
C(207) C(212) C(211) 119.9(2)
C(208) C(209) C(210) 119.5(2)
C(209) C(210) C(211) 120.0(2)
C(210) C(211) C(212) 120.7(2)
C(218) C(213) C(214) 118.4(2)
C(213) C(214) C(215) 120.6(2)
C(213) C(218) C(217) 120.9(2)
C(214) C(215) C(216) 120.1(2)
C(215) C(216) C(217) 119.7(2)
C(216) C(217) C(218) 120.3(2)
C(306) C(301) C(302) 116.9(2)
C(301) C(302) C(303) 120.7(2)
C(301) C(306) C(305) 121.4(3)
C(302) C(303) C(304) 121.3(3)
C(303) C(304) C(305) 119.0(3)
C(304) C(305) C(306) 120.7(3)
C(312) C(307) C(308) 119.6(2)
C(307) C(308) C(309) 119.7(2)
C(307) C(312) C(311) 120.3(2)
C(308) C(309) C(310) 120.0(2)
C(309) C(310) C(311) 120.4(2)
C(310) C(311) C(312) 120.0(2)
C(318) C(313) C(314) 119.6(2)
C(313) C(314) C(315) 119.7(2)
C(313) C(318) C(317) 120.2(2)
C(314) C(315) C(316) 120.3(2)
C(315) C(316) C(317) 120.3(2)
C(316) C(317) C(318) 119.9(2)
Rh(1) O(1) H(76) 124.9771
Rh(1) C(12) H(7) 117.5659
Rh(2) O(1) H(76) 124.8621
Rh(2) C(22) H(30) 117.4998
Rh(3) O(1) H(76) 125.0168
Rh(3) C(32) H(53) 117.2547
Cl(1) C(1) H(1) 108.4557
Cl(1) C(1) H(2) 109.0157
Cl(2) C(1) H(1) 108.8883
Cl(2) C(1) H(2) 109.4809
Cl(3) C(2) H(3) 108.2972
Cl(3) C(2) H(4) 110.1603
Cl(4) C(2) H(3) 108.8721
Cl(4) C(2) H(4) 108.7423
Cl(5) C(3) H(5) 109.0745
Cl(5) C(3) H(6) 108.8443
Cl(6) C(3) H(5) 109.2175
Cl(6) C(3) H(6) 108.8913
P(1) C(17) H(14) 114.9719
P(2) C(27) H(37) 115.3901
P(3) C(37) H(60) 115.3027
H(2) C(1) H(1) 109.4614
H(4) C(2) H(3) 109.4517
H(6) C(3) H(5) 109.4581
C(11) C(12) H(7) 117.2735
C(11) C(16) H(13) 115.7876
H(7) C(12) C(13) 117.6856
C(12) C(13) H(8) 115.4461
H(8) C(13) C(14) 115.4661
C(13) C(14) H(9) 111.4319
C(13) C(14) H(10) 111.2017
H(8) C(13) C(17) 115.2734
C(13) C(17) H(14) 115.0555
C(14) C(15) H(11) 110.8442
H(9) C(14) C(15) 110.9499
C(14) C(15) H(12) 111.0051
H(10) C(14) C(15) 111.0982
H(10) C(14) H(9) 109.4625
C(15) C(16) H(13) 115.2951
H(11) C(15) C(16) 111.4262
H(12) C(15) C(16) 110.7835
H(12) C(15) H(11) 109.4709
H(13) C(16) C(17) 115.6899
C(16) C(17) H(14) 115.2898
C(21) C(22) H(30) 117.3864
C(21) C(26) H(36) 115.6758
H(30) C(22) C(23) 117.1758
C(22) C(23) H(31) 116.1025
H(31) C(23) C(24) 116.2082
C(23) C(24) H(32) 110.9621
C(23) C(24) H(33) 110.8593
H(31) C(23) C(27) 115.6011
C(23) C(27) H(37) 115.3620
H(32) C(24) C(25) 111.3849
C(24) C(25) H(34) 110.6523
C(24) C(25) H(35) 111.5177
H(33) C(24) C(25) 110.5277
H(33) C(24) H(32) 109.4655
C(25) C(26) H(36) 116.0372
H(34) C(25) C(26) 110.9601
H(35) C(25) C(26) 111.1325
H(35) C(25) H(34) 109.4592
H(36) C(26) C(27) 115.9935
C(26) C(27) H(37) 114.8955
C(31) C(32) H(53) 117.0974
C(31) C(36) H(59) 115.1610
H(53) C(32) C(33) 117.2683
C(32) C(33) H(54) 115.0202
H(54) C(33) C(34) 115.5417
C(33) C(34) H(56) 111.0670
C(33) C(34) H(55) 111.2023
H(54) C(33) C(37) 115.6229
C(33) C(37) H(60) 115.4604
H(56) C(34) C(35) 111.2818
C(34) C(35) H(57) 110.6947
C(34) C(35) H(58) 111.5207
H(55) C(34) C(35) 110.4821
H(56) C(34) H(55) 109.4576
C(35) C(36) H(59) 115.2917
H(57) C(35) C(36) 110.4680
H(58) C(35) C(36) 111.5580
H(58) C(35) H(57) 109.4645
H(59) C(36) C(37) 115.6025
C(36) C(37) H(60) 115.3595
C(101) C(102) H(15) 119.3586
C(101) C(106) H(19) 119.4614
H(15) C(102) C(103) 119.1568
C(102) C(103) H(16) 120.2744
H(16) C(103) C(104) 119.4284
C(103) C(104) H(17) 120.0384
C(104) C(105) H(18) 119.7209
H(17) C(104) C(105) 120.4487
C(105) C(106) H(19) 119.8998
H(18) C(105) C(106) 119.7096
C(107) C(108) H(20) 119.2745
C(107) C(112) H(24) 119.2269
H(20) C(108) C(109) 120.2243
C(108) C(109) H(21) 119.5010
H(21) C(109) C(110) 120.4321
C(109) C(110) H(22) 120.1774
C(110) C(111) H(23) 120.8543
H(22) C(110) C(111) 119.5863
C(111) C(112) H(24) 120.2309
H(23) C(111) C(112) 119.3212
C(113) C(114) H(25) 120.0336
C(113) C(118) H(29) 119.6831
H(25) C(114) C(115) 120.1090
C(114) C(115) H(26) 120.1404
H(26) C(115) C(116) 119.5300
C(115) C(116) H(27) 120.2199
C(116) C(117) H(28) 119.7235
H(27) C(116) C(117) 119.7362
C(117) C(118) H(29) 119.7864
H(28) C(117) C(118) 120.0670
C(201) C(202) H(38) 119.3191
C(201) C(206) H(42) 118.9446
H(38) C(202) C(203) 119.7187
C(202) C(203) H(39) 119.8185
H(39) C(203) C(204) 119.0970
C(203) C(204) H(40) 121.3608
C(204) C(205) H(41) 121.0231
H(40) C(204) C(205) 119.6481
C(205) C(206) H(42) 119.2579
H(41) C(205) C(206) 119.3794
C(207) C(208) H(43) 119.1952
C(207) C(212) H(47) 119.8916
H(43) C(208) C(209) 120.2911
C(208) C(209) H(44) 120.6613
H(44) C(209) C(210) 119.8602
C(209) C(210) H(45) 120.3524
C(210) C(211) H(46) 119.5117
H(45) C(210) C(211) 119.6330
C(211) C(212) H(47) 120.2112
H(46) C(211) C(212) 119.8121
C(213) C(214) H(48) 119.7792
C(213) C(218) H(52) 119.5500
H(48) C(214) C(215) 119.6131
C(214) C(215) H(49) 119.8863
H(49) C(215) C(216) 120.0084
C(215) C(216) H(50) 120.4133
C(216) C(217) H(51) 120.1440
H(50) C(216) C(217) 119.8522
C(217) C(218) H(52) 119.5845
H(51) C(217) C(218) 119.5232
C(301) C(302) H(61) 119.3159
C(301) C(306) H(65) 118.8429
H(61) C(302) C(303) 120.0255
C(302) C(303) H(62) 119.7269
H(62) C(303) C(304) 118.9701
C(303) C(304) H(63) 120.2939
C(304) C(305) H(64) 119.4074
H(63) C(304) C(305) 120.6624
C(305) C(306) H(65) 119.7377
H(64) C(305) C(306) 119.8642
C(307) C(308) H(66) 119.5500
C(307) C(312) H(70) 119.1851
H(66) C(308) C(309) 120.7839
C(308) C(309) H(67) 119.8773
H(67) C(309) C(310) 120.0872
C(309) C(310) H(68) 120.0762
C(310) C(311) H(69) 119.8690
H(68) C(310) C(311) 119.5496
C(311) C(312) H(70) 120.4741
H(69) C(311) C(312) 120.1474
C(313) C(314) H(71) 120.0307
C(313) C(318) H(75) 119.7697
H(71) C(314) C(315) 120.2259
C(314) C(315) H(72) 120.1978
H(72) C(315) C(316) 119.5147
C(315) C(316) H(73) 119.8903
C(316) C(317) H(74) 119.7404
H(73) C(316) C(317) 119.8429
C(317) C(318) H(75) 120.0087
H(74) C(317) C(318) 120.4038

loop_
_geom_bond_atom_site_label_1
_geom_bond_atom_site_label_2
_geom_bond_distance
Rh(1) Rh(2) 2.9084(3)
Rh(1) Rh(3) 2.8853(3)
Rh(1) P(1) 2.1515(5)
Rh(1) O(1) 2.032(1)
Rh(1) O(2) 2.140(1)
Rh(1) C(11) 2.127(2)
Rh(1) C(12) 2.089(2)
Rh(2) Rh(3) 2.8901(2)
Rh(2) P(2) 2.1549(5)
Rh(2) O(1) 2.039(1)
Rh(2) O(2) 2.138(1)
Rh(2) C(21) 2.119(2)
Rh(2) C(22) 2.091(2)
Rh(3) P(3) 2.1541(5)
Rh(3) O(1) 2.047(1)
Rh(3) O(2) 2.155(1)
Rh(3) C(31) 2.137(2)
Rh(3) C(32) 2.086(2)
Cl(1) C(1) 1.769(3)
Cl(2) C(1) 1.742(3)
Cl(3) C(2) 1.733(4)
Cl(4) C(2) 1.730(3)
Cl(5) C(3) 1.764(3)
Cl(6) C(3) 1.754(3)
P(1) C(17) 1.818(2)
P(1) C(107) 1.827(2)
P(1) C(113) 1.818(2)
P(2) C(27) 1.830(2)
P(2) C(207) 1.825(2)
P(2) C(213) 1.815(2)
P(3) C(37) 1.808(2)
P(3) C(307) 1.823(2)
P(3) C(313) 1.819(2)
C(11) C(12) 1.432(3)
C(11) C(16) 1.540(3)
C(11) C(101) 1.476(3)
C(12) C(13) 1.528(3)
C(13) C(14) 1.559(3)
C(13) C(17) 1.528(3)
C(14) C(15) 1.562(3)
C(15) C(16) 1.552(3)
C(16) C(17) 1.550(3)
C(21) C(22) 1.423(3)
C(21) C(26) 1.539(3)
C(21) C(201) 1.486(3)
C(22) C(23) 1.526(3)
C(23) C(24) 1.557(3)
C(23) C(27) 1.538(3)
C(24) C(25) 1.547(3)
C(25) C(26) 1.548(3)
C(26) C(27) 1.533(3)
C(31) C(32) 1.425(3)
C(31) C(36) 1.540(3)
C(31) C(301) 1.478(3)
C(32) C(33) 1.531(3)
C(33) C(34) 1.541(3)
C(33) C(37) 1.554(3)
C(34) C(35) 1.553(3)
C(35) C(36) 1.543(3)
C(36) C(37) 1.548(3)
C(101) C(102) 1.401(3)
C(101) C(106) 1.399(3)
C(102) C(103) 1.383(3)
C(103) C(104) 1.383(3)
C(104) C(105) 1.379(3)
C(105) C(106) 1.398(3)
C(107) C(108) 1.405(3)
C(107) C(112) 1.387(3)
C(108) C(109) 1.374(4)
C(109) C(110) 1.389(4)
C(110) C(111) 1.382(4)
C(111) C(112) 1.392(3)
C(113) C(114) 1.404(3)
C(113) C(118) 1.384(3)
C(114) C(115) 1.387(3)
C(115) C(116) 1.380(3)
C(116) C(117) 1.379(3)
C(117) C(118) 1.386(3)
C(201) C(202) 1.402(3)
C(201) C(206) 1.394(3)
C(202) C(203) 1.370(3)
C(203) C(204) 1.376(3)
C(204) C(205) 1.408(3)
C(205) C(206) 1.372(3)
C(207) P(2) 1.825(2)
C(207) C(208) 1.388(3)
C(207) C(212) 1.394(3)
C(208) C(207) 1.388(3)
C(208) C(209) 1.396(3)
C(209) C(210) 1.399(3)
C(210) C(211) 1.370(4)
C(211) C(212) 1.395(3)
C(212) C(207) 1.394(3)
C(213) C(214) 1.390(3)
C(213) C(218) 1.396(3)
C(214) C(213) 1.390(3)
C(214) C(215) 1.389(4)
C(215) C(214) 1.389(4)
C(215) C(216) 1.384(4)
C(216) C(217) 1.377(4)
C(217) C(218) 1.379(3)
C(301) C(302) 1.413(3)
C(301) C(306) 1.383(3)
C(302) C(303) 1.383(3)
C(303) C(304) 1.370(4)
C(304) C(305) 1.366(4)
C(305) C(306) 1.396(4)
C(307) C(308) 1.395(3)
C(307) C(312) 1.390(3)
C(308) C(309) 1.399(3)
C(309) C(310) 1.386(3)
C(310) C(311) 1.377(4)
C(311) C(312) 1.393(3)
C(313) C(314) 1.394(3)
C(313) C(318) 1.391(3)
C(314) C(315) 1.385(3)
C(315) C(316) 1.386(4)
C(316) C(317) 1.378(3)
C(317) C(318) 1.390(3)
O(1) H(76) 0.9499
C(1) H(1) 0.9500
C(1) H(2) 0.9499
C(2) H(3) 0.9500
C(2) H(4) 0.9500
C(3) H(5) 0.9500
C(3) H(6) 0.9501
C(12) H(7) 0.9500
C(13) H(8) 0.9500
C(14) H(9) 0.9500
C(14) H(10) 0.9500
C(15) H(11) 0.9500
C(15) H(12) 0.9499
C(16) H(13) 0.9500
C(17) H(14) 0.9501
C(22) H(30) 0.9500
C(23) H(31) 0.9501
C(24) H(32) 0.9500
C(24) H(33) 0.9500
C(25) H(34) 0.9499
C(25) H(35) 0.9501
C(26) H(36) 0.9499
C(27) H(37) 0.9499
C(32) H(53) 0.9500
C(33) H(54) 0.9501
C(34) H(55) 0.9501
C(34) H(56) 0.9500
C(35) H(57) 0.9501
C(35) H(58) 0.9501
C(36) H(59) 0.9500
C(37) H(60) 0.9499
C(102) H(15) 0.9501
C(103) H(16) 0.9500
C(104) H(17) 0.9500
C(105) H(18) 0.9500
C(106) H(19) 0.9499
C(108) H(20) 0.9500
C(109) H(21) 0.9499
C(110) H(22) 0.9500
C(111) H(23) 0.9500
C(112) H(24) 0.9499
C(114) H(25) 0.9500
C(115) H(26) 0.9499
C(116) H(27) 0.9501
C(117) H(28) 0.9501
C(118) H(29) 0.9500
C(202) H(38) 0.9500
C(203) H(39) 0.9501
C(204) H(40) 0.9499
C(205) H(41) 0.9498
C(206) H(42) 0.9499
C(208) H(43) 0.9501
C(209) H(44) 0.9500
C(210) H(45) 0.9499
C(211) H(46) 0.9500
C(212) H(47) 0.9500
C(214) H(48) 0.9499
C(215) H(49) 0.9500
C(216) H(50) 0.9499
C(217) H(51) 0.9500
C(218) H(52) 0.9501
C(302) H(61) 0.9500
C(303) H(62) 0.9500
C(304) H(63) 0.9500
C(305) H(64) 0.9500
C(306) H(65) 0.9499
C(308) H(66) 0.9500
C(309) H(67) 0.9499
C(310) H(68) 0.9500
C(311) H(69) 0.9500
C(312) H(70) 0.9499
C(314) H(71) 0.9500
C(315) H(72) 0.9500
C(316) H(73) 0.9500
C(317) H(74) 0.9500
C(318) H(75) 0.9501
H(21) C(109) 0.9499
H(48) C(214) 0.9499

loop_
_geom_contact_atom_site_label_1
_geom_contact_atom_site_label_2
_geom_contact_distance
_geom_contact_site_symmetry_2
Rh(1) C(13) 3.101(2) .
Rh(1) C(16) 3.130(2) .
Rh(1) C(17) 3.047(2) .
Rh(1) C(101) 3.011(2) .
Rh(1) C(107) 3.428(2) .
Rh(1) C(113) 3.428(2) .
Rh(2) C(23) 3.119(2) .
Rh(2) C(26) 3.131(2) .
Rh(2) C(27) 3.063(2) .
Rh(2) C(201) 3.039(2) .
Rh(2) C(207) 3.404(2) .
Rh(2) C(208) 3.569(2) .
Rh(2) C(213) 3.458(2) .
Rh(3) C(33) 3.110(2) .
Rh(3) C(36) 3.143(2) .
Rh(3) C(37) 3.059(2) .
Rh(3) C(301) 3.052(2) .
Rh(3) C(307) 3.411(2) .
Rh(3) C(308) 3.566(2) .
Rh(3) C(313) 3.429(2) .
Cl(1) Cl(2) 2.902(1) .
Cl(1) C(3) 3.504(3) .
Cl(3) Cl(4) 2.858(2) .
Cl(5) Cl(6) 2.905(1) .
P(1) O(1) 3.198(1) .
P(1) C(11) 2.871(2) .
P(1) C(12) 2.844(2) .
P(1) C(13) 2.708(2) .
P(1) C(16) 2.718(2) .
P(1) C(108) 2.793(2) .
P(1) C(112) 2.820(2) .
P(1) C(114) 2.743(2) .
P(1) C(118) 2.842(2) .
P(2) O(1) 3.254(1) .
P(2) C(21) 2.842(2) .
P(2) C(22) 2.844(2) .
P(2) C(23) 2.734(2) .
P(2) C(26) 2.690(2) .
P(2) C(208) 2.779(2) .
P(2) C(212) 2.814(2) .
P(2) C(214) 2.837(2) .
P(2) C(218) 2.755(2) .
P(3) O(1) 3.206(1) .
P(3) C(31) 2.866(2) .
P(3) C(32) 2.836(2) .
P(3) C(33) 2.713(2) .
P(3) C(36) 2.715(2) .
P(3) C(308) 2.773(2) .
P(3) C(312) 2.816(2) .
P(3) C(314) 2.839(2) .
P(3) C(318) 2.741(2) .
O(1) O(2) 2.511(2) .
O(1) C(114) 3.318(2) .
O(1) C(218) 3.367(3) .
O(1) C(318) 3.219(2) .
O(2) C(11) 3.297(2) .
O(2) C(12) 3.314(2) .
O(2) C(21) 3.247(2) .
O(2) C(22) 3.318(2) .
O(2) C(31) 3.341(2) .
O(2) C(32) 3.382(2) .
O(2) C(101) 3.258(2) .
O(2) C(106) 3.216(2) .
O(2) C(201) 3.217(2) .
O(2) C(202) 3.410(2) .
O(2) C(301) 3.340(3) .
O(2) C(302) 3.192(3) .
C(11) C(13) 2.367(3) .
C(11) C(14) 2.888(3) .
C(11) C(15) 2.478(3) .
C(11) C(17) 2.386(3) .
C(11) C(102) 2.500(3) .
C(11) C(106) 2.513(3) .
C(12) C(14) 2.470(3) .
C(12) C(15) 2.894(3) .
C(12) C(16) 2.359(3) .
C(12) C(17) 2.360(3) .
C(12) C(101) 2.587(3) .
C(12) C(106) 3.049(3) .
C(13) C(15) 2.435(3) .
C(13) C(16) 2.256(3) .
C(13) C(113) 3.450(3) .
C(14) C(16) 2.441(3) .
C(14) C(17) 2.389(3) .
C(15) C(17) 2.382(3) .
C(15) C(101) 3.199(3) .
C(16) C(101) 2.603(3) .
C(16) C(102) 3.082(3) .
C(16) C(107) 3.373(3) .
C(17) C(107) 2.901(3) .
C(17) C(112) 3.556(3) .
C(17) C(113) 2.931(3) .
C(17) C(118) 3.227(3) .
C(21) C(23) 2.354(3) .
C(21) C(24) 2.841(3) .
C(21) C(25) 2.446(3) .
C(21) C(27) 2.368(3) .
C(21) C(202) 2.523(3) .
C(21) C(206) 2.503(3) .
C(22) C(24) 2.447(3) .
C(22) C(25) 2.881(3) .
C(22) C(26) 2.364(3) .
C(22) C(27) 2.359(3) .
C(22) C(201) 2.585(3) .
C(22) C(202) 3.056(3) .
C(23) C(25) 2.439(3) .
C(23) C(26) 2.260(3) .
C(23) C(213) 3.562(3) .
C(24) C(26) 2.422(3) .
C(24) C(27) 2.387(3) .
C(25) C(27) 2.382(3) .
C(25) C(201) 3.106(3) .
C(26) C(201) 2.583(3) .
C(26) C(206) 3.096(3) .
C(26) C(207) 3.238(3) .
C(27) C(207) 2.859(3) .
C(27) C(212) 3.330(3) .
C(27) C(213) 2.974(3) .
C(27) C(214) 3.326(3) .
C(31) C(33) 2.367(3) .
C(31) C(34) 2.884(3) .
C(31) C(35) 2.464(3) .
C(31) C(37) 2.393(3) .
C(31) C(302) 2.522(3) .
C(31) C(306) 2.498(3) .
C(32) C(34) 2.473(3) .
C(32) C(35) 2.880(3) .
C(32) C(36) 2.353(3) .
C(32) C(37) 2.373(3) .
C(32) C(301) 2.589(3) .
C(32) C(302) 3.062(3) .
C(33) C(35) 2.425(3) .
C(33) C(36) 2.253(3) .
C(33) C(313) 3.482(3) .
C(34) C(36) 2.423(3) .
C(34) C(37) 2.386(3) .
C(35) C(37) 2.390(3) .
C(35) C(301) 3.146(3) .
C(35) C(306) 3.574(3) .
C(36) C(301) 2.584(3) .
C(36) C(306) 3.013(3) .
C(36) C(307) 3.349(3) .
C(36) C(316) 3.597(3) 44402
C(37) C(307) 2.876(3) .
C(37) C(312) 3.520(3) .
C(37) C(313) 2.941(3) .
C(37) C(314) 3.247(3) .
C(101) C(103) 2.429(3) .
C(101) C(104) 2.812(3) .
C(101) C(105) 2.430(3) .
C(102) C(104) 2.398(3) .
C(102) C(105) 2.759(3) .
C(102) C(106) 2.394(3) .
C(103) C(105) 2.385(3) .
C(103) C(106) 2.770(3) .
C(104) C(106) 2.411(3) .
C(105) C(202) 3.556(3) .
C(107) C(109) 2.413(3) .
C(107) C(110) 2.783(3) .
C(107) C(111) 2.413(3) .
C(107) C(113) 2.884(3) .
C(107) C(114) 3.581(3) .
C(108) C(110) 2.394(4) .
C(108) C(111) 2.773(3) .
C(108) C(112) 2.405(3) .
C(108) C(218) 3.414(3) .
C(109) C(111) 2.403(3) .
C(109) C(112) 2.773(3) .
C(110) C(112) 2.400(3) .
C(112) C(113) 3.222(3) .
C(113) C(115) 2.414(3) .
C(113) C(116) 2.782(3) .
C(113) C(117) 2.405(3) .
C(114) C(116) 2.400(3) .
C(114) C(117) 2.771(3) .
C(114) C(118) 2.403(3) .
C(114) C(307) 3.575(3) .
C(114) C(308) 3.388(3) .
C(115) C(117) 2.390(3) .
C(115) C(118) 2.767(3) .
C(115) C(307) 3.472(3) .
C(115) C(308) 3.515(3) .
C(115) C(312) 3.586(3) .
C(116) C(118) 2.397(3) .
C(116) C(309) 3.550(3) .
C(116) C(310) 3.456(4) .
C(201) C(203) 2.413(3) .
C(201) C(204) 2.802(3) .
C(201) C(205) 2.416(3) .
C(202) C(204) 2.391(3) .
C(202) C(205) 2.766(3) .
C(202) C(206) 2.391(3) .
C(203) C(205) 2.399(3) .
C(203) C(206) 2.753(3) .
C(204) C(206) 2.403(3) .
C(207) Rh(2) 3.404(2) .
C(207) C(26) 3.238(3) .
C(207) C(27) 2.859(3) .
C(207) C(209) 2.417(3) .
C(207) C(210) 2.789(3) .
C(207) C(211) 2.414(3) .
C(207) C(213) 2.879(3) .
C(208) C(210) 2.414(3) .
C(208) C(211) 2.771(3) .
C(208) C(212) 2.402(3) .
C(208) C(317) 3.477(3) .
C(208) C(318) 3.283(3) .
C(209) C(207) 2.417(3) .
C(209) C(211) 2.398(3) .
C(209) C(212) 2.782(3) .
C(210) C(207) 2.789(3) .
C(210) C(212) 2.403(3) .
C(211) C(207) 2.414(3) .
C(212) C(213) 3.350(3) .
C(212) C(214) 3.571(3) .
C(213) C(207) 2.879(3) .
C(213) C(215) 2.414(3) .
C(213) C(216) 2.791(3) .
C(213) C(217) 2.414(3) .
C(214) P(2) 2.837(2) .
C(214) C(27) 3.326(3) .
C(214) C(212) 3.571(3) .
C(214) C(216) 2.403(3) .
C(214) C(217) 2.764(3) .
C(214) C(218) 2.392(3) .
C(215) C(217) 2.388(4) .
C(215) C(218) 2.760(3) .
C(216) C(214) 2.403(3) .
C(216) C(218) 2.391(3) .
C(217) C(214) 2.764(3) .
C(218) C(214) 2.392(3) .
C(301) C(303) 2.430(3) .
C(301) C(304) 2.815(3) .
C(301) C(305) 2.424(3) .
C(302) C(304) 2.399(4) .
C(302) C(305) 2.751(4) .
C(302) C(306) 2.383(3) .
C(303) C(305) 2.358(4) .
C(303) C(306) 2.744(4) .
C(304) C(306) 2.401(4) .
C(307) C(309) 2.415(3) .
C(307) C(310) 2.783(3) .
C(307) C(311) 2.414(3) .
C(307) C(313) 2.886(3) .
C(308) C(310) 2.412(3) .
C(308) C(311) 2.783(3) .
C(308) C(312) 2.407(3) .
C(309) C(311) 2.397(4) .
C(309) C(312) 2.774(3) .
C(310) C(312) 2.398(4) .
C(312) C(313) 3.233(3) .
C(313) C(315) 2.404(3) .
C(313) C(316) 2.776(3) .
C(313) C(317) 2.411(3) .
C(314) C(316) 2.404(3) .
C(314) C(317) 2.779(3) .
C(314) C(318) 2.407(3) .
C(315) C(317) 2.397(3) .
C(315) C(318) 2.769(3) .
C(316) C(36) 3.597(3) 54402
C(316) C(318) 2.395(3) .
Rh(1) H(7) 2.6652 .
Rh(1) H(8) 3.4859 .
Rh(1) H(13) 3.5328 .
Rh(1) H(20) 3.0577 .
Rh(1) H(25) 3.4089 .
Rh(1) H(66) 3.4255 .
Rh(1) H(76) 2.6913 .
Rh(2) H(20) 3.5479 .
Rh(2) H(30) 2.6664 .
Rh(2) H(31) 3.5194 .
Rh(2) H(36) 3.5220 .
Rh(2) H(43) 3.0185 .
Rh(2) H(52) 3.2827 .
Rh(2) H(76) 2.6967 .
Rh(3) H(43) 3.1804 .
Rh(3) H(53) 2.6585 .
Rh(3) H(54) 3.4889 .
Rh(3) H(59) 3.5464 .
Rh(3) H(61) 3.5148 .
Rh(3) H(66) 3.0042 .
Rh(3) H(75) 3.2986 .
Rh(3) H(76) 2.7060 .
Cl(1) H(1) 2.2571 .
Cl(1) H(2) 2.2639 .
Cl(1) H(5) 3.2664 .
Cl(1) H(6) 3.1757 .
Cl(1) H(11) 3.4476 .
Cl(1) H(49) 3.4587 45404
Cl(2) H(1) 2.2382 .
Cl(2) H(2) 2.2454 .
Cl(2) H(47) 3.2928 45404
Cl(2) H(48) 3.4006 45404
Cl(2) H(49) 3.5681 45404
Cl(3) H(3) 2.2222 .
Cl(3) H(4) 2.2448 .
Cl(3) H(72) 2.9312 55401
Cl(3) H(73) 3.5548 55401
Cl(4) H(3) 2.2264 .
Cl(4) H(4) 2.2248 .
Cl(4) H(5) 3.1356 .
Cl(5) H(2) 3.2274 .
Cl(5) H(5) 2.2606 .
Cl(5) H(6) 2.2578 .
Cl(5) H(33) 3.1846 45404
Cl(5) H(37) 3.2354 45404
Cl(5) H(48) 3.2466 45404
Cl(6) H(5) 2.2532 .
Cl(6) H(6) 2.2492 .
Cl(6) H(31) 3.2000 45404
P(1) H(8) 2.9665 .
P(1) H(13) 2.9801 .
P(1) H(14) 2.3799 .
P(1) H(20) 2.8607 .
P(1) H(24) 2.9130 .
P(1) H(25) 2.8011 .
P(1) H(29) 2.9648 .
P(1) H(76) 3.2316 .
P(2) H(31) 3.0144 .
P(2) H(36) 2.9371 .
P(2) H(37) 2.3964 .
P(2) H(43) 2.8458 .
P(2) H(47) 2.9124 .
P(2) H(48) 2.9566 .
P(2) H(52) 2.8167 .
P(2) H(76) 3.3056 .
P(3) H(54) 2.9761 .
P(3) H(59) 2.9854 .
P(3) H(60) 2.3747 .
P(3) H(66) 2.8406 .
P(3) H(70) 2.9075 .
P(3) H(71) 2.9589 .
P(3) H(75) 2.7965 .
P(3) H(76) 3.2437 .
O(1) H(20) 3.5638 .
O(1) H(25) 2.5490 .
O(1) H(43) 3.2931 .
O(1) H(52) 2.5108 .
O(1) H(75) 2.3907 .
O(2) H(7) 3.2950 .
O(2) H(19) 3.1240 .
O(2) H(30) 3.3101 .
O(2) H(38) 3.4117 .
O(2) H(53) 3.3786 .
O(2) H(61) 2.9723 .
O(2) H(76) 3.4614 .
C(3) H(48) 3.2698 45404
C(3) H(49) 3.5164 45404
C(11) H(7) 2.0491 .
C(11) H(8) 3.2091 .
C(11) H(9) 3.1302 .
C(11) H(11) 3.3190 .
C(11) H(12) 2.5926 .
C(11) H(13) 2.1325 .
C(11) H(14) 3.2662 .
C(11) H(15) 2.6571 .
C(11) H(19) 2.6788 .
C(11) H(20) 3.5830 .
C(12) H(8) 2.1178 .
C(12) H(9) 2.5823 .
C(12) H(10) 3.3069 .
C(12) H(12) 3.1638 .
C(12) H(13) 3.2011 .
C(12) H(14) 3.2401 .
C(12) H(19) 2.7308 .
C(12) H(66) 3.4621 .
C(13) H(7) 2.1417 .
C(13) H(9) 2.1010 .
C(13) H(10) 2.0983 .
C(13) H(11) 3.0638 .
C(13) H(12) 3.0792 .
C(13) H(13) 3.1578 .
C(13) H(14) 2.1137 .
C(13) H(29) 3.2312 .
C(14) H(7) 2.7581 .
C(14) H(8) 2.1460 .
C(14) H(11) 2.0976 .
C(14) H(12) 2.0994 .
C(14) H(13) 3.3001 .
C(14) H(14) 2.6300 .
C(15) H(7) 3.3652 .
C(15) H(8) 3.2938 .
C(15) H(9) 2.0988 .
C(15) H(10) 2.1005 .
C(15) H(13) 2.1378 .
C(15) H(14) 2.6198 .
C(16) H(1) 3.4816 .
C(16) H(7) 3.1364 .
C(16) H(8) 3.1591 .
C(16) H(9) 3.0672 .
C(16) H(10) 3.0856 .
C(16) H(11) 2.0946 .
C(16) H(12) 2.0872 .
C(16) H(14) 2.1358 .
C(16) H(15) 2.8237 .
C(17) H(1) 3.5376 .
C(17) H(7) 3.2486 .
C(17) H(8) 2.1160 .
C(17) H(9) 3.2061 .
C(17) H(10) 2.7562 .
C(17) H(11) 2.7356 .
C(17) H(12) 3.2057 .
C(17) H(13) 2.1401 .
C(17) H(24) 3.4909 .
C(17) H(29) 2.7998 .
C(21) H(30) 2.0421 .
C(21) H(31) 3.2011 .
C(21) H(32) 3.0824 .
C(21) H(34) 2.5521 .
C(21) H(35) 3.2907 .
C(21) H(36) 2.1303 .
C(21) H(37) 3.2478 .
C(21) H(38) 2.6856 .
C(21) H(42) 2.6506 .
C(22) H(31) 2.1232 .
C(22) H(32) 2.5523 .
C(22) H(33) 3.2860 .
C(22) H(34) 3.1409 .
C(22) H(36) 3.2018 .
C(22) H(37) 3.2406 .
C(22) H(38) 2.7401 .
C(23) H(30) 2.1346 .
C(23) H(32) 2.0941 .
C(23) H(33) 2.0929 .
C(23) H(34) 3.0773 .
C(23) H(35) 3.0726 .
C(23) H(36) 3.1636 .
C(23) H(37) 2.1255 .
C(24) H(30) 2.7268 .
C(24) H(31) 2.1526 .
C(24) H(34) 2.0817 .
C(24) H(35) 2.0917 .
C(24) H(36) 3.2879 .
C(24) H(37) 2.6442 .
C(24) H(41) 3.3476 55402
C(25) H(30) 3.3443 .
C(25) H(31) 3.2968 .
C(25) H(32) 2.0901 .
C(25) H(33) 2.0802 .
C(25) H(36) 2.1423 .
C(25) H(37) 2.6286 .
C(25) H(40) 3.1573 55402
C(25) H(41) 3.2817 55402
C(26) H(30) 3.1406 .
C(26) H(31) 3.1617 .
C(26) H(32) 3.0563 .
C(26) H(33) 3.0617 .
C(26) H(34) 2.0858 .
C(26) H(35) 2.0879 .
C(26) H(37) 2.1158 .
C(26) H(42) 2.8894 .
C(27) H(30) 3.2460 .
C(27) H(31) 2.1282 .
C(27) H(32) 3.2031 .
C(27) H(33) 2.7560 .
C(27) H(34) 3.2002 .
C(27) H(35) 2.7437 .
C(27) H(36) 2.1277 .
C(27) H(47) 3.1497 .
C(27) H(48) 2.9464 .
C(31) H(53) 2.0415 .
C(31) H(54) 3.2059 .
C(31) H(56) 3.1482 .
C(31) H(57) 2.5564 .
C(31) H(58) 3.3059 .
C(31) H(59) 2.1260 .
C(31) H(60) 3.2723 .
C(31) H(61) 2.6852 .
C(31) H(65) 2.6515 .
C(31) H(66) 3.5145 .
C(32) H(43) 3.3290 .
C(32) H(54) 2.1158 .
C(32) H(55) 3.3108 .
C(32) H(56) 2.5996 .
C(32) H(57) 3.1220 .
C(32) H(59) 3.1928 .
C(32) H(60) 3.2551 .
C(32) H(61) 2.7490 .
C(33) H(43) 3.5656 .
C(33) H(53) 2.1398 .
C(33) H(55) 2.0820 .
C(33) H(56) 2.0804 .
C(33) H(57) 3.0484 .
C(33) H(58) 3.0747 .
C(33) H(59) 3.1587 .
C(33) H(60) 2.1412 .
C(33) H(71) 3.3832 .
C(34) H(26) 3.1375 44402
C(34) H(27) 3.4152 44402
C(34) H(53) 2.7667 .
C(34) H(54) 2.1303 .
C(34) H(57) 2.0873 .
C(34) H(58) 2.0968 .
C(34) H(59) 3.2823 .
C(34) H(60) 2.6303 .
C(35) H(26) 3.0297 44402
C(35) H(49) 3.4162 45501
C(35) H(53) 3.3481 .
C(35) H(54) 3.2870 .
C(35) H(55) 2.0849 .
C(35) H(56) 2.0941 .
C(35) H(59) 2.1295 .
C(35) H(60) 2.6365 .
C(35) H(65) 3.4479 .
C(36) H(53) 3.1296 .
C(36) H(54) 3.1580 .
C(36) H(55) 3.0508 .
C(36) H(56) 3.0673 .
C(36) H(57) 2.0755 .
C(36) H(58) 2.0881 .
C(36) H(60) 2.1349 .
C(36) H(65) 2.7179 .
C(36) H(66) 3.5623 .
C(36) H(73) 3.4529 44402
C(37) H(53) 3.2630 .
C(37) H(54) 2.1431 .
C(37) H(55) 2.7324 .
C(37) H(56) 3.2122 .
C(37) H(57) 3.2048 .
C(37) H(58) 2.7596 .
C(37) H(59) 2.1376 .
C(37) H(70) 3.4533 .
C(37) H(71) 2.8368 .
C(101) H(7) 2.7558 .
C(101) H(12) 2.8553 .
C(101) H(13) 2.8733 .
C(101) H(15) 2.0425 .
C(101) H(16) 3.2843 .
C(101) H(18) 3.2835 .
C(101) H(19) 2.0416 .
C(102) H(12) 3.3453 .
C(102) H(13) 2.9055 .
C(102) H(16) 2.0342 .
C(102) H(17) 3.2550 .
C(102) H(19) 3.2564 .
C(102) H(30) 3.3616 .
C(103) H(15) 2.0234 .
C(103) H(17) 2.0319 .
C(103) H(18) 3.2431 .
C(103) H(30) 3.4162 .
C(103) H(38) 3.3321 .
C(104) H(15) 3.2496 .
C(104) H(16) 2.0259 .
C(104) H(18) 2.0253 .
C(104) H(19) 3.2648 .
C(104) H(38) 2.9151 .
C(104) H(39) 3.5127 .
C(105) H(16) 3.2407 .
C(105) H(17) 2.0324 .
C(105) H(19) 2.0444 .
C(105) H(38) 3.0135 .
C(105) H(39) 3.2204 .
C(105) H(62) 3.4464 .
C(106) H(7) 2.7511 .
C(106) H(12) 3.5460 .
C(106) H(15) 3.2555 .
C(106) H(17) 3.2710 .
C(106) H(18) 2.0426 .
C(106) H(38) 3.5159 .
C(107) H(1) 3.4063 .
C(107) H(13) 3.0832 .
C(107) H(14) 3.0880 .
C(107) H(20) 2.0447 .
C(107) H(21) 3.2676 .
C(107) H(23) 3.2638 .
C(107) H(24) 2.0283 .
C(107) H(25) 3.5057 .
C(107) H(51) 3.5618 .
C(107) H(52) 3.4911 .
C(108) H(13) 3.2254 .
C(108) H(21) 2.0193 .
C(108) H(22) 3.2514 .
C(108) H(24) 3.2616 .
C(108) H(52) 3.3082 .
C(109) H(20) 2.0263 .
C(109) H(22) 2.0392 .
C(109) H(23) 3.2650 .
C(110) H(20) 3.2536 .
C(110) H(21) 2.0417 .
C(110) H(23) 2.0396 .
C(110) H(24) 3.2582 .
C(110) H(46) 3.5066 45404
C(110) H(64) 3.4345 65501
C(111) H(1) 3.2685 .
C(111) H(2) 3.5103 .
C(111) H(21) 3.2615 .
C(111) H(22) 2.0272 .
C(111) H(24) 2.0421 .
C(112) H(1) 3.0786 .
C(112) H(14) 3.3614 .
C(112) H(20) 3.2597 .
C(112) H(22) 3.2560 .
C(112) H(23) 2.0332 .
C(112) H(51) 3.5597 .
C(113) H(8) 3.1759 .
C(113) H(14) 3.1027 .
C(113) H(24) 2.8391 .
C(113) H(25) 2.0511 .
C(113) H(26) 3.2743 .
C(113) H(28) 3.2608 .
C(113) H(29) 2.0295 .
C(113) H(66) 3.5398 .
C(113) H(76) 3.4376 .
C(114) H(26) 2.0366 .
C(114) H(27) 3.2585 .
C(114) H(29) 3.2626 .
C(114) H(52) 3.4112 .
C(114) H(66) 3.4510 .
C(114) H(75) 3.1274 .
C(114) H(76) 2.7235 .
C(115) H(25) 2.0364 .
C(115) H(27) 2.0318 .
C(115) H(28) 3.2462 .
C(115) H(55) 2.9272 54402
C(115) H(58) 3.2063 54402
C(116) H(25) 3.2569 .
C(116) H(26) 2.0250 .
C(116) H(28) 2.0261 .
C(116) H(29) 3.2522 .
C(116) H(55) 3.0114 54402
C(117) H(26) 3.2449 .
C(117) H(27) 2.0263 .
C(117) H(29) 2.0326 .
C(117) H(67) 3.5460 .
C(118) H(8) 3.1236 .
C(118) H(14) 3.0475 .
C(118) H(24) 3.0278 .
C(118) H(25) 3.2618 .
C(118) H(27) 3.2528 .
C(118) H(28) 2.0354 .
C(118) H(67) 3.5894 .
C(201) H(30) 2.7487 .
C(201) H(34) 2.7303 .
C(201) H(36) 2.8546 .
C(201) H(38) 2.0429 .
C(201) H(39) 3.2682 .
C(201) H(41) 3.2656 .
C(201) H(42) 2.0314 .
C(201) H(61) 3.3538 .
C(202) H(30) 2.7490 .
C(202) H(34) 3.2482 .
C(202) H(39) 2.0185 .
C(202) H(40) 3.2530 .
C(202) H(42) 3.2501 .
C(202) H(61) 3.2921 .
C(203) H(18) 3.3541 .
C(203) H(38) 2.0175 .
C(203) H(40) 2.0385 .
C(203) H(41) 3.2630 .
C(203) H(61) 3.0758 .
C(203) H(62) 3.0067 .
C(204) H(35) 2.8762 45402
C(204) H(38) 3.2439 .
C(204) H(39) 2.0166 .
C(204) H(41) 2.0650 .
C(204) H(42) 3.2595 .
C(204) H(61) 2.8901 .
C(204) H(62) 3.1719 .
C(205) H(33) 3.4086 45402
C(205) H(35) 3.0338 45402
C(205) H(39) 3.2565 .
C(205) H(40) 2.0517 .
C(205) H(42) 2.0143 .
C(205) H(53) 3.3000 .
C(205) H(61) 2.9198 .
C(206) H(34) 3.3203 .
C(206) H(36) 2.9202 .
C(206) H(38) 3.2512 .
C(206) H(40) 3.2565 .
C(206) H(41) 2.0153 .
C(206) H(53) 3.0541 .
C(206) H(61) 3.1398 .
C(207) H(36) 2.9097 .
C(207) H(37) 3.0600 .
C(207) H(43) 2.0289 .
C(207) H(44) 3.2766 .
C(207) H(46) 3.2699 .
C(207) H(47) 2.0407 .
C(207) H(48) 3.5907 .
C(208) H(36) 3.3082 .
C(208) H(44) 2.0503 .
C(208) H(45) 3.2747 .
C(208) H(47) 3.2602 .
C(208) H(75) 3.4127 .
C(209) H(43) 2.0468 .
C(209) H(45) 2.0501 .
C(209) H(46) 3.2542 .
C(209) H(54) 3.5210 .
C(210) H(43) 3.2752 .
C(210) H(44) 2.0454 .
C(210) H(46) 2.0152 .
C(210) H(47) 3.2573 .
C(210) H(68) 3.5760 54402
C(211) H(22) 3.5939 45504
C(211) H(44) 3.2525 .
C(211) H(45) 2.0164 .
C(211) H(47) 2.0454 .
C(211) H(68) 3.0061 54402
C(211) H(69) 3.4200 54402
C(212) H(36) 3.4422 .
C(212) H(37) 3.1116 .
C(212) H(43) 3.2569 .
C(212) H(45) 3.2572 .
C(212) H(46) 2.0415 .
C(212) H(48) 3.3178 .
C(212) H(69) 3.0679 54402
C(213) H(31) 3.3339 .
C(213) H(37) 3.1424 .
C(213) H(47) 3.0901 .
C(213) H(48) 2.0359 .
C(213) H(49) 3.2683 .
C(213) H(51) 3.2670 .
C(213) H(52) 2.0398 .
C(213) H(76) 3.4943 .
C(214) H(6) 2.9846 45504
C(214) H(31) 3.5267 .
C(214) H(37) 3.1030 .
C(214) H(47) 2.9578 .
C(214) H(49) 2.0361 .
C(214) H(50) 3.2628 .
C(214) H(52) 3.2520 .
C(214) H(69) 3.3656 54402
C(215) H(6) 2.9717 45504
C(215) H(48) 2.0334 .
C(215) H(50) 2.0373 .
C(215) H(51) 3.2482 .
C(215) H(57) 3.2358 65501
C(215) H(69) 3.5204 54402
C(215) H(70) 3.5977 54402
C(216) H(48) 3.2572 .
C(216) H(49) 2.0334 .
C(216) H(51) 2.0280 .
C(216) H(52) 3.2448 .
C(216) H(70) 3.1497 54402
C(216) H(71) 3.5614 54402
C(217) H(49) 3.2461 .
C(217) H(50) 2.0251 .
C(217) H(52) 2.0244 .
C(217) H(70) 3.3118 54402
C(217) H(71) 3.3864 54402
C(218) H(20) 3.3902 .
C(218) H(25) 3.4155 .
C(218) H(48) 3.2541 .
C(218) H(50) 3.2466 .
C(218) H(51) 2.0238 .
C(218) H(74) 3.3950 .
C(218) H(75) 3.2228 .
C(218) H(76) 2.7808 .
C(301) H(53) 2.7557 .
C(301) H(57) 2.7729 .
C(301) H(59) 2.8421 .
C(301) H(61) 2.0529 .
C(301) H(62) 3.2851 .
C(301) H(64) 3.2750 .
C(301) H(65) 2.0208 .
C(302) H(19) 3.4284 .
C(302) H(53) 2.7679 .
C(302) H(57) 3.5720 .
C(302) H(62) 2.0294 .
C(302) H(63) 3.2554 .
C(302) H(65) 3.2450 .
C(303) H(18) 3.2352 .
C(303) H(19) 3.1299 .
C(303) H(61) 2.0323 .
C(303) H(63) 2.0229 .
C(303) H(64) 3.2157 .
C(304) H(19) 3.2815 .
C(304) H(61) 3.2521 .
C(304) H(62) 2.0100 .
C(304) H(64) 2.0111 .
C(304) H(65) 3.2523 .
C(305) H(22) 3.5210 45501
C(305) H(62) 3.2121 .
C(305) H(63) 2.0233 .
C(305) H(65) 2.0412 .
C(306) H(49) 3.5998 45501
C(306) H(50) 3.4888 45501
C(306) H(57) 3.1197 .
C(306) H(59) 2.8374 .
C(306) H(61) 3.2436 .
C(306) H(63) 3.2623 .
C(306) H(64) 2.0426 .
C(307) H(25) 3.5919 .
C(307) H(26) 3.3891 .
C(307) H(59) 3.0652 .
C(307) H(60) 3.0699 .
C(307) H(66) 2.0387 .
C(307) H(67) 3.2727 .
C(307) H(69) 3.2708 .
C(307) H(70) 2.0301 .
C(307) H(73) 3.4036 44402
C(307) H(74) 3.4255 44402
C(308) H(59) 3.1758 .
C(308) H(67) 2.0451 .
C(308) H(68) 3.2710 .
C(308) H(70) 3.2609 .
C(308) H(73) 3.1089 44402
C(309) H(66) 2.0540 .
C(309) H(68) 2.0358 .
C(309) H(69) 3.2536 .
C(309) H(73) 2.9796 44402
C(310) H(27) 3.4267 .
C(310) H(46) 3.4765 44402
C(310) H(66) 3.2734 .
C(310) H(67) 2.0358 .
C(310) H(69) 2.0250 .
C(310) H(70) 3.2575 .
C(310) H(73) 3.1561 44402
C(311) H(27) 3.5403 .
C(311) H(67) 3.2535 .
C(311) H(68) 2.0219 .
C(311) H(70) 2.0455 .
C(311) H(73) 3.4432 44402
C(311) H(74) 3.0012 44402
C(312) H(26) 3.2820 .
C(312) H(60) 3.3259 .
C(312) H(66) 3.2625 .
C(312) H(68) 3.2543 .
C(312) H(69) 2.0423 .
C(312) H(71) 3.5704 .
C(312) H(73) 3.5673 44402
C(312) H(74) 2.8779 44402
C(313) H(43) 3.2022 .
C(313) H(54) 3.2190 .
C(313) H(60) 3.1154 .
C(313) H(70) 2.8563 .
C(313) H(71) 2.0423 .
C(313) H(72) 3.2638 .
C(313) H(74) 3.2699 .
C(313) H(75) 2.0370 .
C(313) H(76) 3.3561 .
C(314) H(44) 3.4786 .
C(314) H(50) 3.3077 44402
C(314) H(51) 3.5853 44402
C(314) H(54) 3.2579 .
C(314) H(60) 3.0489 .
C(314) H(70) 2.9333 .
C(314) H(72) 2.0360 .
C(314) H(73) 3.2595 .
C(314) H(75) 3.2646 .
C(315) H(44) 3.5245 .
C(315) H(50) 3.1512 44402
C(315) H(59) 3.4720 54402
C(315) H(71) 2.0363 .
C(315) H(73) 2.0339 .
C(315) H(74) 3.2530 .
C(316) H(59) 2.7669 54402
C(316) H(71) 3.2616 .
C(316) H(72) 2.0302 .
C(316) H(74) 2.0251 .
C(316) H(75) 3.2526 .
C(317) H(43) 3.5826 .
C(317) H(58) 3.5133 54402
C(317) H(59) 3.1937 54402
C(317) H(60) 3.4886 54402
C(317) H(72) 3.2504 .
C(317) H(73) 2.0262 .
C(317) H(75) 2.0382 .
C(318) H(25) 3.0606 .
C(318) H(26) 3.4163 .
C(318) H(43) 3.0098 .
C(318) H(52) 3.3135 .
C(318) H(71) 3.2655 .
C(318) H(73) 3.2532 .
C(318) H(74) 2.0420 .
C(318) H(76) 2.5949 .
H(6) C(214) 2.9846 45404
H(6) C(215) 2.9717 45404
H(21) C(107) 3.2676 .
H(21) C(108) 2.0193 .
H(21) C(110) 2.0417 .
H(21) C(111) 3.2615 .
H(22) C(211) 3.5939 45404
H(22) C(305) 3.5210 65501
H(26) C(34) 3.1375 54402
H(26) C(35) 3.0297 54402
H(27) C(34) 3.4152 54402
H(31) Cl(6) 3.2000 45504
H(31) C(214) 3.5267 .
H(33) Cl(5) 3.1846 45504
H(33) C(205) 3.4086 55402
H(35) C(204) 2.8762 55402
H(35) C(205) 3.0338 55402
H(36) C(207) 2.9097 .
H(37) Cl(5) 3.2354 45504
H(37) C(207) 3.0600 .
H(37) C(214) 3.1030 .
H(40) C(25) 3.1573 45402
H(41) C(24) 3.3476 45402
H(41) C(25) 3.2817 45402
H(43) C(207) 2.0289 .
H(44) C(207) 3.2766 .
H(46) C(110) 3.5066 45504
H(46) C(207) 3.2699 .
H(46) C(310) 3.4765 54402
H(47) Cl(2) 3.2928 45504
H(47) C(207) 2.0407 .
H(47) C(214) 2.9578 .
H(48) Cl(2) 3.4006 45504
H(48) Cl(5) 3.2466 45504
H(48) C(3) 3.2698 45504
H(48) C(207) 3.5907 .
H(49) Cl(1) 3.4587 45504
H(49) Cl(2) 3.5681 45504
H(49) C(3) 3.5164 45504
H(49) C(35) 3.4162 65501
H(49) C(214) 2.0361 .
H(49) C(306) 3.5998 65501
H(50) C(214) 3.2628 .
H(50) C(306) 3.4888 65501
H(50) C(314) 3.3077 54402
H(50) C(315) 3.1512 54402
H(51) C(314) 3.5853 54402
H(52) C(214) 3.2520 .
H(55) C(115) 2.9272 44402
H(55) C(116) 3.0114 44402
H(57) C(215) 3.2358 45501
H(58) C(115) 3.2063 44402
H(58) C(317) 3.5133 44402
H(59) C(315) 3.4720 44402
H(59) C(316) 2.7669 44402
H(59) C(317) 3.1937 44402
H(60) C(317) 3.4886 44402
H(64) C(110) 3.4345 45501
H(68) C(210) 3.5760 44402
H(68) C(211) 3.0061 44402
H(69) C(211) 3.4200 44402
H(69) C(212) 3.0679 44402
H(69) C(214) 3.3656 44402
H(69) C(215) 3.5204 44402
H(70) C(215) 3.5977 44402
H(70) C(216) 3.1497 44402
H(70) C(217) 3.3118 44402
H(71) C(216) 3.5614 44402
H(71) C(217) 3.3864 44402
H(72) Cl(3) 2.9312 55601
H(73) Cl(3) 3.5548 55601
H(73) C(36) 3.4529 54402
H(73) C(307) 3.4036 54402
H(73) C(308) 3.1089 54402
H(73) C(309) 2.9796 54402
H(73) C(310) 3.1561 54402
H(73) C(311) 3.4432 54402
H(73) C(312) 3.5673 54402
H(74) C(307) 3.4255 54402
H(74) C(311) 3.0012 54402
H(74) C(312) 2.8779 54402

loop_
_geom_torsion_atom_site_label_1
_geom_torsion_atom_site_label_2
_geom_torsion_atom_site_label_3
_geom_torsion_atom_site_label_4
_geom_torsion
Rh(3) Rh(1) Rh(2) P(2) 109.17(2)
Rh(3) Rh(1) Rh(2) O(1) 55.12(5)
Rh(3) Rh(1) Rh(2) O(2) -58.90(5)
Rh(3) Rh(1) Rh(2) C(21) -106.35(8)
Rh(3) Rh(1) Rh(2) C(22) -145.73(6)
P(1) Rh(1) Rh(2) Rh(3) -119.55(1)
P(1) Rh(1) Rh(2) P(2) -10.37(3)
P(1) Rh(1) Rh(2) O(1) -64.42(6)
P(1) Rh(1) Rh(2) O(2) -178.45(5)
P(1) Rh(1) Rh(2) C(21) 134.11(8)
P(1) Rh(1) Rh(2) C(22) 94.73(6)
O(1) Rh(1) Rh(2) Rh(3) -55.123(9)
O(1) Rh(1) Rh(2) P(2) 54.05(2)
O(1) Rh(1) Rh(2) O(2) -114.03(5)
O(1) Rh(1) Rh(2) C(21) -161.47(8)
O(1) Rh(1) Rh(2) C(22) 159.15(6)
O(2) Rh(1) Rh(2) Rh(3) 58.90(1)
O(2) Rh(1) Rh(2) P(2) 168.07(3)
O(2) Rh(1) Rh(2) O(1) 114.03(6)
O(2) Rh(1) Rh(2) C(21) -47.44(8)
O(2) Rh(1) Rh(2) C(22) -86.82(6)
C(11) Rh(1) Rh(2) Rh(3) 130.41(1)
C(11) Rh(1) Rh(2) P(2) -120.42(2)
C(11) Rh(1) Rh(2) O(1) -174.47(6)
C(11) Rh(1) Rh(2) O(2) 71.51(5)
C(11) Rh(1) Rh(2) C(21) 24.06(8)
C(11) Rh(1) Rh(2) C(22) -15.32(6)
C(12) Rh(1) Rh(2) Rh(3) 82.14(2)
C(12) Rh(1) Rh(2) P(2) -168.69(3)
C(12) Rh(1) Rh(2) O(1) 137.26(6)
C(12) Rh(1) Rh(2) O(2) 23.24(5)
C(12) Rh(1) Rh(2) C(21) -24.21(9)
C(12) Rh(1) Rh(2) C(22) -63.59(7)
Rh(2) Rh(1) Rh(3) P(3) -122.79(2)
Rh(2) Rh(1) Rh(3) O(1) -54.14(5)
Rh(2) Rh(1) Rh(3) O(2) 57.63(5)
Rh(2) Rh(1) Rh(3) C(31) 128.99(7)
Rh(2) Rh(1) Rh(3) C(32) 79.8(1)
P(1) Rh(1) Rh(3) Rh(2) 113.03(1)
P(1) Rh(1) Rh(3) P(3) -9.76(2)
P(1) Rh(1) Rh(3) O(1) 58.88(5)
P(1) Rh(1) Rh(3) O(2) 170.66(5)
P(1) Rh(1) Rh(3) C(31) -117.98(7)
P(1) Rh(1) Rh(3) C(32) -167.2(1)
O(1) Rh(1) Rh(3) Rh(2) 54.14(1)
O(1) Rh(1) Rh(3) P(3) -68.64(2)
O(1) Rh(1) Rh(3) O(2) 111.77(5)
O(1) Rh(1) Rh(3) C(31) -176.86(7)
O(1) Rh(1) Rh(3) C(32) 133.9(1)
O(2) Rh(1) Rh(3) Rh(2) -57.630(9)
O(2) Rh(1) Rh(3) P(3) 179.58(2)
O(2) Rh(1) Rh(3) O(1) -111.77(5)
O(2) Rh(1) Rh(3) C(31) 71.36(7)
O(2) Rh(1) Rh(3) C(32) 22.1(1)
C(11) Rh(1) Rh(3) Rh(2) -109.44(2)
C(11) Rh(1) Rh(3) P(3) 127.78(2)
C(11) Rh(1) Rh(3) O(1) -163.58(5)
C(11) Rh(1) Rh(3) O(2) -51.81(5)
C(11) Rh(1) Rh(3) C(31) 19.56(7)
C(11) Rh(1) Rh(3) C(32) -29.7(1)
C(12) Rh(1) Rh(3) Rh(2) -146.21(1)
C(12) Rh(1) Rh(3) P(3) 91.00(2)
C(12) Rh(1) Rh(3) O(1) 159.65(5)
C(12) Rh(1) Rh(3) O(2) -88.58(5)
C(12) Rh(1) Rh(3) C(31) -17.22(7)
C(12) Rh(1) Rh(3) C(32) -66.5(1)
Rh(2) Rh(1) P(1) C(17) -149.99(6)
Rh(2) Rh(1) P(1) C(107) -36.03(8)
Rh(2) Rh(1) P(1) C(113) 93.44(8)
Rh(3) Rh(1) P(1) C(17) 132.09(6)
Rh(3) Rh(1) P(1) C(107) -113.95(8)
Rh(3) Rh(1) P(1) C(113) 15.53(9)
O(1) Rh(1) P(1) C(17) 170.13(6)
O(1) Rh(1) P(1) C(107) -75.92(8)
O(1) Rh(1) P(1) C(113) 53.56(8)
C(11) Rh(1) P(1) C(17) -21.07(6)
C(11) Rh(1) P(1) C(107) 92.89(8)
C(11) Rh(1) P(1) C(113) -137.64(8)
C(12) Rh(1) P(1) C(17) 18.83(6)
C(12) Rh(1) P(1) C(107) 132.78(8)
C(12) Rh(1) P(1) C(113) -97.74(8)
Rh(2) Rh(1) O(1) Rh(3) 90.05(5)
Rh(3) Rh(1) O(1) Rh(2) -90.05(5)
P(1) Rh(1) O(1) Rh(2) 131.87(4)
P(1) Rh(1) O(1) Rh(3) -138.08(3)
O(2) Rh(1) O(1) Rh(2) -44.16(3)
O(2) Rh(1) O(1) Rh(3) 45.90(3)
C(11) Rh(1) O(1) Rh(2) 22.9(2)
C(11) Rh(1) O(1) Rh(3) 112.9(2)
C(12) Rh(1) O(1) Rh(2) -132.42(5)
C(12) Rh(1) O(1) Rh(3) -42.37(9)
Rh(2) Rh(1) O(2) Rh(3) -85.02(5)
Rh(3) Rh(1) O(2) Rh(2) 85.02(5)
O(1) Rh(1) O(2) Rh(2) 41.76(3)
O(1) Rh(1) O(2) Rh(3) -43.27(3)
C(11) Rh(1) O(2) Rh(2) -127.19(3)
C(11) Rh(1) O(2) Rh(3) 147.79(3)
C(12) Rh(1) O(2) Rh(2) -167.78(3)
C(12) Rh(1) O(2) Rh(3) 107.20(3)
Rh(2) Rh(1) C(11) C(12) -142.38(9)
Rh(2) Rh(1) C(11) C(16) 120.9(1)
Rh(2) Rh(1) C(11) C(101) -21.2(2)
Rh(3) Rh(1) C(11) C(12) -60.7(1)
Rh(3) Rh(1) C(11) C(16) -157.5(1)
Rh(3) Rh(1) C(11) C(101) 60.4(2)
P(1) Rh(1) C(11) C(12) 87.8(1)
P(1) Rh(1) C(11) C(16) -8.9(1)
P(1) Rh(1) C(11) C(101) -151.0(1)
O(1) Rh(1) C(11) C(12) -161.7(2)
O(1) Rh(1) C(11) C(16) 101.6(3)
O(1) Rh(1) C(11) C(101) -40.5(4)
O(2) Rh(1) C(11) C(12) -97.3(1)
O(2) Rh(1) C(11) C(16) 166.0(1)
O(2) Rh(1) C(11) C(101) 23.9(1)
C(12) Rh(1) C(11) C(16) -96.7(2)
C(12) Rh(1) C(11) C(101) 121.1(2)
Rh(2) Rh(1) C(12) C(11) 74.4(2)
Rh(2) Rh(1) C(12) C(13) 173.54(9)
Rh(3) Rh(1) C(12) C(11) 141.4(1)
Rh(3) Rh(1) C(12) C(13) -119.4(1)
P(1) Rh(1) C(12) C(11) -88.0(1)
P(1) Rh(1) C(12) C(13) 11.1(1)
O(1) Rh(1) C(12) C(11) 172.32(9)
O(1) Rh(1) C(12) C(13) -88.5(2)
O(2) Rh(1) C(12) C(11) 91.7(1)
O(2) Rh(1) C(12) C(13) -169.2(1)
C(11) Rh(1) C(12) C(13) 99.2(2)
Rh(1) Rh(2) Rh(3) P(3) 108.82(2)
Rh(1) Rh(2) Rh(3) O(1) 54.01(5)
Rh(1) Rh(2) Rh(3) O(2) -57.83(5)
Rh(1) Rh(2) Rh(3) C(31) -113.30(8)
Rh(1) Rh(2) Rh(3) C(32) -150.15(6)
P(2) Rh(2) Rh(3) Rh(1) -125.40(1)
P(2) Rh(2) Rh(3) P(3) -16.58(3)
P(2) Rh(2) Rh(3) O(1) -71.39(5)
P(2) Rh(2) Rh(3) O(2) 176.78(5)
P(2) Rh(2) Rh(3) C(31) 121.31(8)
P(2) Rh(2) Rh(3) C(32) 84.46(6)
O(1) Rh(2) Rh(3) Rh(1) -54.01(1)
O(1) Rh(2) Rh(3) P(3) 54.81(2)
O(1) Rh(2) Rh(3) O(2) -111.83(5)
O(1) Rh(2) Rh(3) C(31) -167.30(8)
O(1) Rh(2) Rh(3) C(32) 155.85(6)
O(2) Rh(2) Rh(3) Rh(1) 57.83(1)
O(2) Rh(2) Rh(3) P(3) 166.65(2)
O(2) Rh(2) Rh(3) O(1) 111.83(5)
O(2) Rh(2) Rh(3) C(31) -55.47(8)
O(2) Rh(2) Rh(3) C(32) -92.32(6)
C(21) Rh(2) Rh(3) Rh(1) 129.62(1)
C(21) Rh(2) Rh(3) P(3) -121.56(2)
C(21) Rh(2) Rh(3) O(1) -176.38(5)
C(21) Rh(2) Rh(3) O(2) 71.79(5)
C(21) Rh(2) Rh(3) C(31) 16.32(8)
C(21) Rh(2) Rh(3) C(32) -20.53(6)
C(22) Rh(2) Rh(3) Rh(1) 85.31(2)
C(22) Rh(2) Rh(3) P(3) -165.87(3)
C(22) Rh(2) Rh(3) O(1) 139.32(5)
C(22) Rh(2) Rh(3) O(2) 27.49(5)
C(22) Rh(2) Rh(3) C(31) -27.98(8)
C(22) Rh(2) Rh(3) C(32) -64.83(7)
Rh(1) Rh(2) P(2) C(27) 134.98(7)
Rh(1) Rh(2) P(2) C(207) -114.64(7)
Rh(1) Rh(2) P(2) C(213) 15.03(9)
Rh(3) Rh(2) P(2) C(27) -146.46(7)
Rh(3) Rh(2) P(2) C(207) -36.09(8)
Rh(3) Rh(2) P(2) C(213) 93.58(8)
O(1) Rh(2) P(2) C(27) 170.26(7)
O(1) Rh(2) P(2) C(207) -79.37(8)
O(1) Rh(2) P(2) C(213) 50.31(9)
C(21) Rh(2) P(2) C(27) -21.66(7)
C(21) Rh(2) P(2) C(207) 88.71(8)
C(21) Rh(2) P(2) C(213) -141.61(9)
C(22) Rh(2) P(2) C(27) 18.08(7)
C(22) Rh(2) P(2) C(207) 128.45(8)
C(22) Rh(2) P(2) C(213) -101.87(8)
Rh(1) Rh(2) O(1) Rh(3) -90.06(5)
Rh(3) Rh(2) O(1) Rh(1) 90.06(5)
P(2) Rh(2) O(1) Rh(1) -143.58(3)
P(2) Rh(2) O(1) Rh(3) 126.36(3)
O(2) Rh(2) O(1) Rh(1) 44.23(3)
O(2) Rh(2) O(1) Rh(3) -45.82(3)
C(21) Rh(2) O(1) Rh(1) 104.0(2)
C(21) Rh(2) O(1) Rh(3) 13.9(2)
C(22) Rh(2) O(1) Rh(1) -44.0(1)
C(22) Rh(2) O(1) Rh(3) -134.05(6)
Rh(1) Rh(2) O(2) Rh(3) 84.79(4)
Rh(3) Rh(2) O(2) Rh(1) -84.79(4)
O(1) Rh(2) O(2) Rh(1) -41.61(3)
O(1) Rh(2) O(2) Rh(3) 43.18(3)
C(21) Rh(2) O(2) Rh(1) 149.60(3)
C(21) Rh(2) O(2) Rh(3) -125.62(3)
C(22) Rh(2) O(2) Rh(1) 109.47(3)
C(22) Rh(2) O(2) Rh(3) -165.74(3)
Rh(1) Rh(2) C(21) C(22) -66.4(1)
Rh(1) Rh(2) C(21) C(26) -164.2(1)
Rh(1) Rh(2) C(21) C(201) 54.3(2)
Rh(3) Rh(2) C(21) C(22) -145.2(1)
Rh(3) Rh(2) C(21) C(26) 117.0(1)
Rh(3) Rh(2) C(21) C(201) -24.6(2)
P(2) Rh(2) C(21) C(22) 88.8(1)
P(2) Rh(2) C(21) C(26) -9.0(1)
P(2) Rh(2) C(21) C(201) -150.6(1)
O(1) Rh(2) C(21) C(22) -156.9(2)
O(1) Rh(2) C(21) C(26) 105.4(3)
O(1) Rh(2) C(21) C(201) -36.2(3)
O(2) Rh(2) C(21) C(22) -99.6(1)
O(2) Rh(2) C(21) C(26) 162.6(1)
O(2) Rh(2) C(21) C(201) 21.1(1)
C(22) Rh(2) C(21) C(26) -97.8(2)
C(22) Rh(2) C(21) C(201) 120.7(2)
Rh(1) Rh(2) C(22) C(21) 137.5(1)
Rh(1) Rh(2) C(22) C(23) -124.2(1)
Rh(3) Rh(2) C(22) C(21) 68.0(2)
Rh(3) Rh(2) C(22) C(23) 166.4(1)
P(2) Rh(2) C(22) C(21) -86.7(1)
P(2) Rh(2) C(22) C(23) 11.6(1)
O(1) Rh(2) C(22) C(21) 169.3(1)
O(1) Rh(2) C(22) C(23) -92.3(2)
O(2) Rh(2) C(22) C(21) 88.6(1)
O(2) Rh(2) C(22) C(23) -173.0(1)
C(21) Rh(2) C(22) C(23) 98.4(2)
Rh(1) Rh(3) P(3) C(37) -150.75(6)
Rh(1) Rh(3) P(3) C(307) -37.63(8)
Rh(1) Rh(3) P(3) C(313) 91.10(8)
Rh(2) Rh(3) P(3) C(37) 131.81(6)
Rh(2) Rh(3) P(3) C(307) -115.07(8)
Rh(2) Rh(3) P(3) C(313) 13.66(8)
O(1) Rh(3) P(3) C(37) 167.58(6)
O(1) Rh(3) P(3) C(307) -79.31(8)
O(1) Rh(3) P(3) C(313) 49.42(8)
C(31) Rh(3) P(3) C(37) -20.89(6)
C(31) Rh(3) P(3) C(307) 92.23(8)
C(31) Rh(3) P(3) C(313) -139.05(8)
C(32) Rh(3) P(3) C(37) 18.78(6)
C(32) Rh(3) P(3) C(307) 131.90(8)
C(32) Rh(3) P(3) C(313) -99.38(8)
Rh(1) Rh(3) O(1) Rh(2) 91.21(5)
Rh(2) Rh(3) O(1) Rh(1) -91.21(5)
P(3) Rh(3) O(1) Rh(1) 127.18(3)
P(3) Rh(3) O(1) Rh(2) -141.61(3)
O(2) Rh(3) O(1) Rh(1) -45.68(3)
O(2) Rh(3) O(1) Rh(2) 45.53(3)
C(32) Rh(3) O(1) Rh(1) -138.84(4)
C(32) Rh(3) O(1) Rh(2) -47.63(8)
Rh(1) Rh(3) O(2) Rh(2) -86.14(5)
Rh(2) Rh(3) O(2) Rh(1) 86.14(5)
O(1) Rh(3) O(2) Rh(1) 43.04(3)
O(1) Rh(3) O(2) Rh(2) -43.11(3)
C(31) Rh(3) O(2) Rh(1) -128.83(3)
C(31) Rh(3) O(2) Rh(2) 145.03(3)
C(32) Rh(3) O(2) Rh(1) -169.36(3)
C(32) Rh(3) O(2) Rh(2) 104.49(3)
Rh(1) Rh(3) C(31) C(32) -145.77(9)
Rh(1) Rh(3) C(31) C(36) 117.8(1)
Rh(1) Rh(3) C(31) C(301) -24.5(2)
Rh(2) Rh(3) C(31) C(32) -61.7(1)
Rh(2) Rh(3) C(31) C(36) -158.1(1)
Rh(2) Rh(3) C(31) C(301) 59.6(2)
P(3) Rh(3) C(31) C(32) 88.0(1)
P(3) Rh(3) C(31) C(36) -8.5(1)
P(3) Rh(3) C(31) C(301) -150.8(1)
O(2) Rh(3) C(31) C(32) -100.1(1)
O(2) Rh(3) C(31) C(36) 163.5(1)
O(2) Rh(3) C(31) C(301) 21.2(1)
C(32) Rh(3) C(31) C(36) -96.4(1)
C(32) Rh(3) C(31) C(301) 121.3(2)
Rh(1) Rh(3) C(32) C(31) 73.4(2)
Rh(1) Rh(3) C(32) C(33) 172.83(9)
Rh(2) Rh(3) C(32) C(31) 140.1(1)
Rh(2) Rh(3) C(32) C(33) -120.5(1)
P(3) Rh(3) C(32) C(31) -87.6(1)
P(3) Rh(3) C(32) C(33) 11.8(1)
O(1) Rh(3) C(32) C(31) 174.05(9)
O(1) Rh(3) C(32) C(33) -86.5(2)
O(2) Rh(3) C(32) C(31) 90.2(1)
O(2) Rh(3) C(32) C(33) -170.4(1)
C(31) Rh(3) C(32) C(33) 99.5(2)
Rh(1) P(1) C(17) C(13) -49.1(1)
Rh(1) P(1) C(17) C(16) 51.4(1)
C(107) P(1) C(17) C(13) -172.9(1)
C(107) P(1) C(17) C(16) -72.4(1)
C(113) P(1) C(17) C(13) 76.0(1)
C(113) P(1) C(17) C(16) 176.5(1)
Rh(1) P(1) C(107) C(108) -7.5(2)
Rh(1) P(1) C(107) C(112) 174.6(1)
C(17) P(1) C(107) C(108) 103.4(2)
C(17) P(1) C(107) C(112) -74.5(2)
C(113) P(1) C(107) C(108) -143.3(2)
C(113) P(1) C(107) C(112) 38.7(2)
Rh(1) P(1) C(113) C(114) -49.2(2)
Rh(1) P(1) C(113) C(118) 127.5(2)
C(17) P(1) C(113) C(114) -161.8(2)
C(17) P(1) C(113) C(118) 14.9(2)
C(107) P(1) C(113) C(114) 86.4(2)
C(107) P(1) C(113) C(118) -96.9(2)
Rh(2) P(2) C(27) C(23) -48.0(1)
Rh(2) P(2) C(27) C(26) 52.8(1)
C(207) P(2) C(27) C(23) -169.3(1)
C(207) P(2) C(27) C(26) -68.5(1)
C(213) P(2) C(27) C(23) 80.1(1)
C(213) P(2) C(27) C(26) -179.2(1)
Rh(2) P(2) C(207) C(208) 9.7(2)
Rh(2) P(2) C(207) C(212) -166.5(2)
C(27) P(2) C(207) C(208) 118.5(2)
C(27) P(2) C(207) C(212) -57.8(2)
C(213) P(2) C(207) C(208) -127.3(2)
C(213) P(2) C(207) C(212) 56.5(2)
Rh(2) P(2) C(213) C(214) 144.2(2)
Rh(2) P(2) C(213) C(218) -35.7(2)
C(27) P(2) C(213) C(214) 28.9(2)
C(27) P(2) C(213) C(218) -151.1(2)
C(207) P(2) C(213) C(214) -80.7(2)
C(207) P(2) C(213) C(218) 99.3(2)
Rh(3) P(3) C(37) C(33) -48.7(1)
Rh(3) P(3) C(37) C(36) 50.6(1)
C(307) P(3) C(37) C(33) -171.5(1)
C(307) P(3) C(37) C(36) -72.2(1)
C(313) P(3) C(37) C(33) 77.1(1)
C(313) P(3) C(37) C(36) 176.4(1)
Rh(3) P(3) C(307) C(308) -8.5(2)
Rh(3) P(3) C(307) C(312) 175.5(2)
C(37) P(3) C(307) C(308) 102.3(2)
C(37) P(3) C(307) C(312) -73.7(2)
C(313) P(3) C(307) C(308) -143.7(2)
C(313) P(3) C(307) C(312) 40.3(2)
Rh(3) P(3) C(313) C(314) 134.4(2)
Rh(3) P(3) C(313) C(318) -42.2(2)
C(37) P(3) C(313) C(314) 20.3(2)
C(37) P(3) C(313) C(318) -156.3(1)
C(307) P(3) C(313) C(314) -91.1(2)
C(307) P(3) C(313) C(318) 92.3(1)
Rh(1) C(11) C(12) C(13) -113.9(2)
C(16) C(11) C(12) Rh(1) 112.8(1)
C(16) C(11) C(12) C(13) -1.1(2)
C(101) C(11) C(12) Rh(1) -102.5(2)
C(101) C(11) C(12) C(13) 143.6(2)
Rh(1) C(11) C(16) C(15) 145.1(1)
Rh(1) C(11) C(16) C(17) 40.6(2)
C(12) C(11) C(16) C(15) 71.8(2)
C(12) C(11) C(16) C(17) -32.7(2)
C(101) C(11) C(16) C(15) -75.6(2)
C(101) C(11) C(16) C(17) 179.9(2)
Rh(1) C(11) C(101) C(102) 99.4(2)
Rh(1) C(11) C(101) C(106) -80.6(2)
C(12) C(11) C(101) C(102) 178.4(2)
C(12) C(11) C(101) C(106) -1.6(3)
C(16) C(11) C(101) C(102) -41.4(3)
C(16) C(11) C(101) C(106) 138.6(2)
Rh(1) C(12) C(13) C(14) -147.7(2)
Rh(1) C(12) C(13) C(17) -42.2(2)
C(11) C(12) C(13) C(14) -70.4(2)
C(11) C(12) C(13) C(17) 35.1(2)
C(12) C(13) C(14) C(15) 70.1(2)
C(17) C(13) C(14) C(15) -35.1(2)
C(12) C(13) C(17) P(1) 57.4(2)
C(12) C(13) C(17) C(16) -52.4(2)
C(14) C(13) C(17) P(1) 166.7(1)
C(14) C(13) C(17) C(16) 56.9(2)
C(13) C(14) C(15) C(16) -1.4(2)
C(14) C(15) C(16) C(11) -68.3(2)
C(14) C(15) C(16) C(17) 36.7(2)
C(11) C(16) C(17) P(1) -58.3(2)
C(11) C(16) C(17) C(13) 51.8(2)
C(15) C(16) C(17) P(1) -167.6(1)
C(15) C(16) C(17) C(13) -57.5(2)
Rh(2) C(21) C(22) C(23) -115.1(1)
C(26) C(21) C(22) Rh(2) 113.2(1)
C(26) C(21) C(22) C(23) -1.9(2)
C(201) C(21) C(22) Rh(2) -105.0(2)
C(201) C(21) C(22) C(23) 139.9(2)
Rh(2) C(21) C(26) C(25) 147.1(2)
Rh(2) C(21) C(26) C(27) 42.2(2)
C(22) C(21) C(26) C(25) 72.8(2)
C(22) C(21) C(26) C(27) -32.1(2)
C(201) C(21) C(26) C(25) -72.7(2)
C(201) C(21) C(26) C(27) -177.6(2)
Rh(2) C(21) C(201) C(202) -90.9(2)
Rh(2) C(21) C(201) C(206) 92.1(2)
C(22) C(21) C(201) C(202) -10.3(3)
C(22) C(21) C(201) C(206) 172.7(2)
C(26) C(21) C(201) C(202) 127.7(2)
C(26) C(21) C(201) C(206) -49.3(2)
Rh(2) C(22) C(23) C(24) -146.5(2)
Rh(2) C(22) C(23) C(27) -41.9(2)
C(21) C(22) C(23) C(24) -69.5(2)
C(21) C(22) C(23) C(27) 35.0(2)
C(22) C(23) C(24) C(25) 70.3(2)
C(27) C(23) C(24) C(25) -34.1(2)
C(22) C(23) C(27) P(2) 56.1(2)
C(22) C(23) C(27) C(26) -52.4(2)
C(24) C(23) C(27) P(2) 163.9(1)
C(24) C(23) C(27) C(26) 55.4(2)
C(23) C(24) C(25) C(26) -1.2(2)
C(24) C(25) C(26) C(21) -68.3(2)
C(24) C(25) C(26) C(27) 36.3(2)
C(21) C(26) C(27) P(2) -59.4(2)
C(21) C(26) C(27) C(23) 51.2(2)
C(25) C(26) C(27) P(2) -167.1(1)
C(25) C(26) C(27) C(23) -56.5(2)
Rh(3) C(31) C(32) C(33) -114.6(2)
C(36) C(31) C(32) Rh(3) 113.1(1)
C(36) C(31) C(32) C(33) -1.5(2)
C(301) C(31) C(32) Rh(3) -104.5(2)
C(301) C(31) C(32) C(33) 140.9(2)
Rh(3) C(31) C(36) C(35) 145.0(1)
Rh(3) C(31) C(36) C(37) 39.6(2)
C(32) C(31) C(36) C(35) 72.1(2)
C(32) C(31) C(36) C(37) -33.4(2)
C(301) C(31) C(36) C(35) -74.1(2)
C(301) C(31) C(36) C(37) -179.6(2)
Rh(3) C(31) C(301) C(302) -72.5(2)
Rh(3) C(31) C(301) C(306) 108.9(2)
C(32) C(31) C(301) C(302) 7.5(3)
C(32) C(31) C(301) C(306) -171.2(2)
C(36) C(31) C(301) C(302) 145.7(2)
C(36) C(31) C(301) C(306) -33.0(3)
Rh(3) C(32) C(33) C(34) -147.5(1)
Rh(3) C(32) C(33) C(37) -42.4(2)
C(31) C(32) C(33) C(34) -69.3(2)
C(31) C(32) C(33) C(37) 35.7(2)
C(32) C(33) C(34) C(35) 68.1(2)
C(37) C(33) C(34) C(35) -36.7(2)
C(32) C(33) C(37) P(3) 56.9(2)
C(32) C(33) C(37) C(36) -52.9(2)
C(34) C(33) C(37) P(3) 166.9(1)
C(34) C(33) C(37) C(36) 57.2(2)
C(33) C(34) C(35) C(36) 0.6(2)
C(34) C(35) C(36) C(31) -69.8(2)
C(34) C(35) C(36) C(37) 35.9(2)
C(31) C(36) C(37) P(3) -57.0(2)
C(31) C(36) C(37) C(33) 52.3(2)
C(35) C(36) C(37) P(3) -166.3(1)
C(35) C(36) C(37) C(33) -56.9(2)
C(11) C(101) C(102) C(103) 179.2(2)
C(106) C(101) C(102) C(103) -0.8(3)
C(11) C(101) C(106) C(105) -179.4(2)
C(102) C(101) C(106) C(105) 0.6(3)
C(101) C(102) C(103) C(104) 0.6(3)
C(102) C(103) C(104) C(105) -0.1(3)
C(103) C(104) C(105) C(106) -0.0(3)
C(104) C(105) C(106) C(101) -0.2(3)
P(1) C(107) C(108) C(109) -177.6(2)
C(112) C(107) C(108) C(109) 0.3(3)
P(1) C(107) C(112) C(111) 177.0(2)
C(108) C(107) C(112) C(111) -0.9(3)
C(107) C(108) C(109) C(110) 0.5(4)
C(108) C(109) C(110) C(111) -0.7(4)
C(109) C(110) C(111) C(112) 0.2(3)
C(110) C(111) C(112) C(107) 0.7(4)
P(1) C(113) C(114) C(115) 177.6(2)
C(118) C(113) C(114) C(115) 0.7(3)
P(1) C(113) C(118) C(117) -177.1(2)
C(114) C(113) C(118) C(117) -0.5(3)
C(113) C(114) C(115) C(116) -0.5(3)
C(114) C(115) C(116) C(117) 0.0(3)
C(115) C(116) C(117) C(118) 0.2(3)
C(116) C(117) C(118) C(113) 0.1(3)
C(21) C(201) C(202) C(203) -175.6(2)
C(206) C(201) C(202) C(203) 1.5(3)
C(21) C(201) C(206) C(205) 175.5(2)
C(202) C(201) C(206) C(205) -1.6(3)
C(201) C(202) C(203) C(204) -0.5(4)
C(202) C(203) C(204) C(205) -0.5(4)
C(203) C(204) C(205) C(206) 0.4(4)
C(204) C(205) C(206) C(201) 0.7(3)
P(2) C(207) C(208) C(209) -177.6(2)
C(212) C(207) C(208) C(209) -1.2(3)
P(2) C(207) C(212) C(211) 175.9(2)
C(208) C(207) C(212) C(211) -0.3(3)
C(207) C(208) C(209) C(210) 1.0(3)
C(208) C(209) C(210) C(211) 0.8(3)
C(209) C(210) C(211) C(212) -2.4(4)
C(210) C(211) C(212) C(207) 2.1(4)
P(2) C(213) C(214) C(215) -179.9(2)
C(218) C(213) C(214) C(215) 0.1(3)
P(2) C(213) C(218) C(217) -179.4(2)
C(214) C(213) C(218) C(217) 0.6(3)
C(213) C(214) C(215) C(216) -1.0(4)
C(214) C(215) C(216) C(217) 1.2(4)
C(215) C(216) C(217) C(218) -0.5(4)
C(216) C(217) C(218) C(213) -0.4(4)
C(31) C(301) C(302) C(303) -178.0(2)
C(306) C(301) C(302) C(303) 0.7(3)
C(31) C(301) C(306) C(305) 176.8(2)
C(302) C(301) C(306) C(305) -2.0(3)
C(301) C(302) C(303) C(304) 0.8(4)
C(302) C(303) C(304) C(305) -1.0(4)
C(303) C(304) C(305) C(306) -0.3(4)
C(304) C(305) C(306) C(301) 1.8(4)
P(3) C(307) C(308) C(309) -175.7(2)
C(312) C(307) C(308) C(309) 0.4(3)
P(3) C(307) C(312) C(311) 174.7(2)
C(308) C(307) C(312) C(311) -1.2(3)
C(307) C(308) C(309) C(310) 0.4(4)
C(308) C(309) C(310) C(311) -0.4(4)
C(309) C(310) C(311) C(312) -0.4(4)
C(310) C(311) C(312) C(307) 1.2(4)
P(3) C(313) C(314) C(315) -177.4(2)
C(318) C(313) C(314) C(315) -0.9(3)
P(3) C(313) C(318) C(317) 177.8(2)
C(314) C(313) C(318) C(317) 1.0(3)
C(313) C(314) C(315) C(316) 0.6(3)
C(314) C(315) C(316) C(317) -0.4(3)
C(315) C(316) C(317) C(318) 0.6(3)
C(316) C(317) C(318) C(313) -0.9(3)
